data_7016097
loop_
_publ_author_name
'Malvolti, Floriane'
'Rouxel, Cedric'
'Mongin, Olivier'
'Hapiot, Philippe'
'Toupet, Loic'
'Blanchard-Desce, Mireille'
'Paul, Fr\'ed\'eric'

_publ_section_title
;
 Optical electron transfer through 2,7-diethynylfluorene spacers in
 mixed-valent complexes containing electron-rich
 "(\h(2)-dppe)(\h(5)-C(5)Me(5))Fe" endgroups.
;
_journal_issue 25
_journal_name_full 'Dalton transactions (Cambridge, England : 2003)'
_journal_page_first 6616
_journal_page_last 6618
_journal_paper_doi 10.1039/c1dt10231a
_journal_volume 40
_journal_year 2011
_chemical_formula_sum 'C103 H108 Fe2 P4'
_chemical_formula_weight 1581.47
_chemical_name_systematic
;
?
;
_space_group_IT_number 61
_symmetry_cell_setting orthorhombic
_symmetry_space_group_name_Hall '-P 2ac 2ab'
_symmetry_space_group_name_H-M 'P b c a'
_atom_sites_solution_hydrogens geom
_atom_sites_solution_primary direct
_atom_sites_solution_secondary difmap
_audit_creation_method SHELXL-97
_cell_angle_alpha 90.00
_cell_angle_beta 90.00
_cell_angle_gamma 90.00
_cell_formula_units_Z 8
_cell_length_a 20.690(2)
_cell_length_b 20.374(2)
_cell_length_c 40.538(3)
_cell_measurement_reflns_used 16065
_cell_measurement_temperature 110(2)
_cell_measurement_theta_max 27
_cell_measurement_theta_min 2
_cell_volume 17088(3)
_computing_cell_refinement 'CrysAlis RED, Oxford Diffraction Ltd.,Version 1.171.26'
_computing_data_collection 'CrysAlis CCD, Oxford Diffraction Ltd.,Version 1.171.26'
_computing_data_reduction 'CrysAlis RED, Oxford Diffraction Ltd.,Version 1.171.26'
_computing_molecular_graphics 'PLATON_(Spek, 1998)'
_computing_publication_material 'SHELXL-97 (Sheldrick, 1997)'
_computing_structure_refinement 'SHELXL-97 (Sheldrick, 1997)'
_computing_structure_solution 'SIR-97_(Altomare & al., 1998)'
_diffrn_ambient_temperature 110(2)
_diffrn_detector_area_resol_mean 19.64
_diffrn_measured_fraction_theta_full 0.996
_diffrn_measured_fraction_theta_max 0.989
_diffrn_measurement_device_type 'CCD Saphire 3 Xcalibur'
_diffrn_measurement_method 'omega scan'
_diffrn_radiation_monochromator graphite
_diffrn_radiation_source 'fine-focus sealed tube'
_diffrn_radiation_type MoK\a
_diffrn_radiation_wavelength 0.71073
_diffrn_reflns_av_R_equivalents 0.1363
_diffrn_reflns_av_sigmaI/netI 0.1747
_diffrn_reflns_limit_h_max 26
_diffrn_reflns_limit_h_min -26
_diffrn_reflns_limit_k_max 26
_diffrn_reflns_limit_k_min -26
_diffrn_reflns_limit_l_max 51
_diffrn_reflns_limit_l_min -51
_diffrn_reflns_number 182259
_diffrn_reflns_theta_full 25.00
_diffrn_reflns_theta_max 27.00
_diffrn_reflns_theta_min 2.67
_exptl_absorpt_coefficient_mu 0.462
_exptl_absorpt_correction_type none
_exptl_crystal_colour red
_exptl_crystal_density_diffrn 1.229
_exptl_crystal_density_method 'not measured'
_exptl_crystal_description Prism
_exptl_crystal_F_000 6704
_exptl_crystal_size_max 0.22
_exptl_crystal_size_mid 0.15
_exptl_crystal_size_min 0.12
_refine_diff_density_max 0.689
_refine_diff_density_min -0.638
_refine_diff_density_rms 0.077
_refine_ls_extinction_coef 0.00009(3)
_refine_ls_extinction_expression Fc^*^=kFc[1+0.001xFc^2^\l^3^/sin(2\q)]^-1/4^
_refine_ls_extinction_method SHELXL
_refine_ls_goodness_of_fit_ref 0.981
_refine_ls_hydrogen_treatment constr
_refine_ls_matrix_type full
_refine_ls_number_parameters 1003
_refine_ls_number_reflns 18444
_refine_ls_number_restraints 4
_refine_ls_restrained_S_all 1.007
_refine_ls_R_factor_all 0.1694
_refine_ls_R_factor_gt 0.0650
_refine_ls_shift/su_max 0.489
_refine_ls_shift/su_mean 0.009
_refine_ls_structure_factor_coef Fsqd
_refine_ls_weighting_details 'calc w=1/[\s^2^(Fo^2^)+(0.0558P)^2^+0.0000P] where P=(Fo^2^+2Fc^2^)/3'
_refine_ls_weighting_scheme calc
_refine_ls_wR_factor_gt 0.1221
_refine_ls_wR_factor_ref 0.1381
_reflns_number_gt 8362
_reflns_number_total 18444
_reflns_threshold_expression >2sigma(I)
_cod_data_source_file c1dt10231a.txt
_cod_data_source_block fm82
_cod_depositor_comments
;
The following automatic conversions were performed:

'_symmetry_cell_setting' value 'Orthorhombic' changed to
'orthorhombic' according to
/home/saulius/struct/CIF-dictionaries/cif_core.dic dictionary named
'cif_core.dic' version 2.4.1 from 2010-06-29.

Automatic conversion script
Id: cif_fix_values 1715 2011-07-08 13:25:40Z adriana 
;
_cod_original_sg_symbol_H-M Pbca
_cod_database_code 7016097

loop_
_symmetry_equiv_pos_as_xyz
'x, y, z'
'-x+1/2, -y, z+1/2'
'x+1/2, -y+1/2, -z'
'-x, y+1/2, -z+1/2'
'-x, -y, -z'
'x-1/2, y, -z-1/2'
'-x-1/2, y-1/2, z'
'x, -y-1/2, z-1/2'

loop_
_atom_site_label
_atom_site_type_symbol
_atom_site_fract_x
_atom_site_fract_y
_atom_site_fract_z
_atom_site_U_iso_or_equiv
_atom_site_adp_type
_atom_site_occupancy
_atom_site_symmetry_multiplicity
_atom_site_calc_flag
_atom_site_refinement_flags
_atom_site_disorder_assembly
_atom_site_disorder_group
Fe1 Fe 0.55993(3) -0.53798(3) 0.168308(14) 0.02549(15) Uani 1 1 d . . .
P1 P 0.46134(6) -0.51821(5) 0.15112(3) 0.0275(3) Uani 1 1 d . . .
P2 P 0.57800(5) -0.43282(5) 0.16057(3) 0.0263(3) Uani 1 1 d . . .
C1 C 0.6218(2) -0.60335(19) 0.19514(10) 0.0313(11) Uani 1 1 d . . .
C2 C 0.6579(2) -0.57339(19) 0.16950(10) 0.0317(10) Uani 1 1 d . . .
C3 C 0.6284(2) -0.59051(18) 0.13806(10) 0.0297(10) Uani 1 1 d . . .
C4 C 0.5728(2) -0.63142(17) 0.14543(9) 0.0258(10) Uani 1 1 d . . .
C5 C 0.5682(2) -0.63791(18) 0.18101(10) 0.0279(10) Uani 1 1 d . . .
C6 C 0.6405(2) -0.6051(2) 0.23127(10) 0.0394(12) Uani 1 1 d . . .
H6A H 0.6017 -0.5997 0.2449 0.059 Uiso 1 1 calc R . .
H6B H 0.6709 -0.5695 0.2359 0.059 Uiso 1 1 calc R . .
H6C H 0.6609 -0.6474 0.2363 0.059 Uiso 1 1 calc R . .
C7 C 0.7231(2) -0.5401(2) 0.17337(11) 0.0383(11) Uani 1 1 d . . .
H7A H 0.7323 -0.5136 0.1537 0.058 Uiso 1 1 calc R . .
H7B H 0.7568 -0.5735 0.1760 0.058 Uiso 1 1 calc R . .
H7C H 0.7224 -0.5117 0.1929 0.058 Uiso 1 1 calc R . .
C8 C 0.6581(2) -0.5789(2) 0.10461(10) 0.0389(12) Uani 1 1 d . . .
H8A H 0.6732 -0.5334 0.1031 0.058 Uiso 1 1 calc R . .
H8B H 0.6257 -0.5870 0.0874 0.058 Uiso 1 1 calc R . .
H8C H 0.6948 -0.6087 0.1015 0.058 Uiso 1 1 calc R . .
C9 C 0.5340(2) -0.66896(18) 0.12025(10) 0.0377(12) Uani 1 1 d . . .
H9A H 0.4920 -0.6809 0.1297 0.057 Uiso 1 1 calc R . .
H9B H 0.5574 -0.7089 0.1140 0.057 Uiso 1 1 calc R . .
H9C H 0.5274 -0.6415 0.1007 0.057 Uiso 1 1 calc R . .
C10 C 0.5181(2) -0.67657(18) 0.20015(10) 0.0346(11) Uani 1 1 d . . .
H10A H 0.4874 -0.6966 0.1847 0.052 Uiso 1 1 calc R . .
H10B H 0.4950 -0.6471 0.2151 0.052 Uiso 1 1 calc R . .
H10C H 0.5397 -0.7110 0.2130 0.052 Uiso 1 1 calc R . .
C11 C 0.44270(19) -0.43223(17) 0.16190(10) 0.0285(10) Uani 1 1 d . . .
H11A H 0.4027 -0.4179 0.1506 0.034 Uiso 1 1 calc R . .
H11B H 0.4361 -0.4280 0.1860 0.034 Uiso 1 1 calc R . .
C12 C 0.50066(19) -0.38943(18) 0.15078(10) 0.0294(10) Uani 1 1 d . . .
H12A H 0.4994 -0.3466 0.1623 0.035 Uiso 1 1 calc R . .
H12B H 0.4979 -0.3811 0.1268 0.035 Uiso 1 1 calc R . .
C13 C 0.4379(2) -0.51725(18) 0.10686(10) 0.0274(10) Uani 1 1 d . . .
C14 C 0.3739(2) -0.5038(2) 0.09719(11) 0.0377(12) Uani 1 1 d . . .
H14 H 0.3414 -0.4988 0.1135 0.045 Uiso 1 1 calc R . .
C15 C 0.3576(2) -0.4977(2) 0.06395(11) 0.0409(12) Uani 1 1 d . . .
H15 H 0.3142 -0.4883 0.0578 0.049 Uiso 1 1 calc R . .
C16 C 0.4047(2) -0.50519(19) 0.03978(11) 0.0396(12) Uani 1 1 d . . .
H16 H 0.3934 -0.5015 0.0171 0.048 Uiso 1 1 calc R . .
C17 C 0.4684(2) -0.51817(19) 0.04868(11) 0.0373(11) Uani 1 1 d . . .
H17 H 0.5007 -0.5229 0.0322 0.045 Uiso 1 1 calc R . .
C18 C 0.4843(2) -0.52423(17) 0.08239(10) 0.0306(10) Uani 1 1 d . . .
H18 H 0.5278 -0.5333 0.0885 0.037 Uiso 1 1 calc R . .
C19 C 0.39380(19) -0.56513(19) 0.16930(10) 0.0294(10) Uani 1 1 d . . .
C20 C 0.3712(2) -0.6234(2) 0.15462(11) 0.0393(12) Uani 1 1 d . . .
H20 H 0.3883 -0.6367 0.1339 0.047 Uiso 1 1 calc R . .
C21 C 0.3238(2) -0.6625(2) 0.16995(13) 0.0458(13) Uani 1 1 d . . .
H21 H 0.3087 -0.7013 0.1595 0.055 Uiso 1 1 calc R . .
C22 C 0.2991(2) -0.6436(2) 0.20054(13) 0.0464(13) Uani 1 1 d . . .
H22 H 0.2677 -0.6702 0.2113 0.056 Uiso 1 1 calc R . .
C23 C 0.3202(2) -0.5863(2) 0.21528(11) 0.0434(12) Uani 1 1 d . . .
H23 H 0.3030 -0.5734 0.2360 0.052 Uiso 1 1 calc R . .
C24 C 0.3667(2) -0.5474(2) 0.19992(10) 0.0358(11) Uani 1 1 d . . .
H24 H 0.3804 -0.5081 0.2103 0.043 Uiso 1 1 calc R . .
C25 C 0.60960(19) -0.38272(18) 0.19531(10) 0.0276(10) Uani 1 1 d . . .
C26 C 0.6290(2) -0.4111(2) 0.22503(10) 0.0345(11) Uani 1 1 d . . .
H26 H 0.6298 -0.4575 0.2270 0.041 Uiso 1 1 calc R . .
C27 C 0.6473(2) -0.3722(2) 0.25195(12) 0.0472(13) Uani 1 1 d . . .
H27 H 0.6592 -0.3925 0.2722 0.057 Uiso 1 1 calc R . .
C28 C 0.6481(2) -0.3041(2) 0.24933(12) 0.0479(13) Uani 1 1 d . . .
H28 H 0.6604 -0.2779 0.2677 0.057 Uiso 1 1 calc R . .
C29 C 0.6308(2) -0.2747(2) 0.21951(12) 0.0430(12) Uani 1 1 d . . .
H29 H 0.6316 -0.2282 0.2174 0.052 Uiso 1 1 calc R . .
C30 C 0.6122(2) -0.3134(2) 0.19275(11) 0.0374(11) Uani 1 1 d . . .
H30 H 0.6010 -0.2929 0.1725 0.045 Uiso 1 1 calc R . .
C31 C 0.6311(2) -0.40666(17) 0.12616(10) 0.0264(10) Uani 1 1 d . . .
C32 C 0.6092(2) -0.40783(18) 0.09325(10) 0.0295(10) Uani 1 1 d . . .
H32 H 0.5648 -0.4164 0.0889 0.035 Uiso 1 1 calc R . .
C33 C 0.6513(2) -0.39660(19) 0.06680(11) 0.0354(11) Uani 1 1 d . . .
H33 H 0.6354 -0.3966 0.0448 0.042 Uiso 1 1 calc R . .
C34 C 0.7165(2) -0.3854(2) 0.07280(11) 0.0378(11) Uani 1 1 d . . .
H34 H 0.7455 -0.3796 0.0549 0.045 Uiso 1 1 calc R . .
C35 C 0.7393(2) -0.3829(2) 0.10497(11) 0.0377(11) Uani 1 1 d . . .
H35 H 0.7837 -0.3744 0.1091 0.045 Uiso 1 1 calc R . .
C36 C 0.6964(2) -0.39280(18) 0.13135(11) 0.0318(11) Uani 1 1 d . . .
H36 H 0.7122 -0.3900 0.1533 0.038 Uiso 1 1 calc R . .
C37 C 0.52310(19) -0.51884(18) 0.20987(10) 0.0275(10) Uani 1 1 d . . .
C38 C 0.5012(2) -0.51471(18) 0.23805(10) 0.0270(10) Uani 1 1 d . . .
C39 C 0.47698(18) -0.50805(18) 0.27151(10) 0.0248(9) Uani 1 1 d . . .
C40 C 0.44253(19) -0.55937(18) 0.28729(9) 0.0267(10) Uani 1 1 d . . .
H40 H 0.4346 -0.5989 0.2755 0.032 Uiso 1 1 calc R . .
C41 C 0.41991(19) -0.55374(17) 0.31953(9) 0.0250(9) Uani 1 1 d . . .
H41 H 0.3976 -0.5891 0.3297 0.030 Uiso 1 1 calc R . .
C42 C 0.43055(18) -0.49490(17) 0.33678(9) 0.0222(9) Uani 1 1 d . . .
C43 C 0.46352(18) -0.44251(17) 0.32121(9) 0.0228(9) Uani 1 1 d . . .
C44 C 0.48729(19) -0.44878(18) 0.28947(9) 0.0261(10) Uani 1 1 d . . .
H44 H 0.5105 -0.4136 0.2796 0.031 Uiso 1 1 calc R . .
C45 C 0.4632(2) -0.38052(18) 0.34286(9) 0.0256(10) Uani 1 1 d . . .
C46 C 0.5295(2) -0.34751(19) 0.34649(10) 0.0320(11) Uani 1 1 d . B .
H46A H 0.5441 -0.3342 0.3242 0.038 Uiso 1 1 calc R . .
H46B H 0.5235 -0.3069 0.3595 0.038 Uiso 1 1 calc R . .
C47 C 0.5835(2) -0.3866(2) 0.36237(13) 0.0486(13) Uani 1 1 d . . .
H47A H 0.5899 -0.4282 0.3501 0.058 Uiso 1 1 calc R A 1
H47B H 0.5717 -0.3976 0.3854 0.058 Uiso 1 1 calc R A 1
C48A C 0.6464(3) -0.3469(3) 0.36213(19) 0.088(2) Uani 0.693(11) 1 d PD B 1
H48A H 0.6517 -0.3287 0.3396 0.106 Uiso 0.693(11) 1 calc PR B 1
H48B H 0.6402 -0.3091 0.3771 0.106 Uiso 0.693(11) 1 calc PR B 1
C49A C 0.7087(4) -0.3784(4) 0.3713(2) 0.075(4) Uani 0.693(11) 1 d PD B 1
H49A H 0.7443 -0.3481 0.3667 0.112 Uiso 0.693(11) 1 calc PR B 1
H49B H 0.7144 -0.4186 0.3584 0.112 Uiso 0.693(11) 1 calc PR B 1
H49C H 0.7083 -0.3892 0.3948 0.112 Uiso 0.693(11) 1 calc PR B 1
C48B C 0.6464(3) -0.3469(3) 0.36213(19) 0.088(2) Uani 0.307(11) 1 d PD B 2
H48C H 0.6347 -0.3000 0.3596 0.106 Uiso 0.307(11) 1 calc PR B 2
H48D H 0.6667 -0.3517 0.3841 0.106 Uiso 0.307(11) 1 calc PR B 2
C49B C 0.6972(8) -0.3626(9) 0.3365(4) 0.071(7) Uani 0.307(11) 1 d PD B 2
H49D H 0.7377 -0.3402 0.3422 0.107 Uiso 0.307(11) 1 calc PR B 2
H49E H 0.6824 -0.3476 0.3148 0.107 Uiso 0.307(11) 1 calc PR B 2
H49F H 0.7045 -0.4101 0.3359 0.107 Uiso 0.307(11) 1 calc PR B 2
Fe51 Fe 0.39553(3) -0.31451(3) 0.534829(13) 0.02347(15) Uani 1 1 d . . .
P51 P 0.50001(5) -0.32936(5) 0.52998(3) 0.0246(3) Uani 1 1 d . . .
P52 P 0.39348(5) -0.41576(5) 0.55474(3) 0.0231(2) Uani 1 1 d . . .
C51 C 0.3723(2) -0.21886(18) 0.51793(10) 0.0265(10) Uani 1 1 d . . .
C52 C 0.31364(19) -0.25731(18) 0.52091(10) 0.0263(10) Uani 1 1 d . . .
C53 C 0.3071(2) -0.27640(18) 0.55484(10) 0.0281(10) Uani 1 1 d . . .
C54 C 0.3612(2) -0.24906(18) 0.57293(10) 0.0275(10) Uani 1 1 d . . .
C55 C 0.4005(2) -0.21369(17) 0.55009(10) 0.0263(10) Uani 1 1 d . . .
C56 C 0.3965(2) -0.18729(18) 0.48609(10) 0.0322(10) Uani 1 1 d . . .
H56A H 0.3864 -0.2160 0.4674 0.048 Uiso 1 1 calc R . .
H56B H 0.4433 -0.1808 0.4874 0.048 Uiso 1 1 calc R . .
H56C H 0.3752 -0.1448 0.4830 0.048 Uiso 1 1 calc R . .
C57 C 0.2648(2) -0.26924(19) 0.49372(10) 0.0333(11) Uani 1 1 d . . .
H57A H 0.2874 -0.2746 0.4726 0.050 Uiso 1 1 calc R . .
H57B H 0.2352 -0.2317 0.4923 0.050 Uiso 1 1 calc R . .
H57C H 0.2401 -0.3091 0.4986 0.050 Uiso 1 1 calc R . .
C58 C 0.2489(2) -0.30832(19) 0.57017(10) 0.0365(11) Uani 1 1 d . . .
H58A H 0.2610 -0.3278 0.5914 0.055 Uiso 1 1 calc R . .
H58B H 0.2326 -0.3427 0.5555 0.055 Uiso 1 1 calc R . .
H58C H 0.2151 -0.2753 0.5737 0.055 Uiso 1 1 calc R . .
C59 C 0.3674(2) -0.2490(2) 0.61024(10) 0.0364(11) Uani 1 1 d . . .
H59A H 0.3601 -0.2935 0.6187 0.055 Uiso 1 1 calc R . .
H59B H 0.3352 -0.2191 0.6197 0.055 Uiso 1 1 calc R . .
H59C H 0.4108 -0.2343 0.6164 0.055 Uiso 1 1 calc R . .
C60 C 0.4555(2) -0.16840(18) 0.55952(10) 0.0328(11) Uani 1 1 d . . .
H60A H 0.4787 -0.1548 0.5396 0.049 Uiso 1 1 calc R . .
H60B H 0.4852 -0.1915 0.5743 0.049 Uiso 1 1 calc R . .
H60C H 0.4381 -0.1296 0.5707 0.049 Uiso 1 1 calc R . .
C61 C 0.51362(19) -0.41782(17) 0.52210(9) 0.0273(10) Uani 1 1 d . . .
H61A H 0.4979 -0.4300 0.4999 0.033 Uiso 1 1 calc R . .
H61B H 0.5602 -0.4285 0.5236 0.033 Uiso 1 1 calc R . .
C62 C 0.47514(18) -0.45493(18) 0.54904(10) 0.0255(9) Uani 1 1 d . . .
H62A H 0.4993 -0.4537 0.5701 0.031 Uiso 1 1 calc R . .
H62B H 0.4697 -0.5014 0.5425 0.031 Uiso 1 1 calc R . .
C63 C 0.54148(19) -0.28427(18) 0.49674(10) 0.0259(10) Uani 1 1 d . . .
C64 C 0.57199(19) -0.22400(18) 0.50345(10) 0.0304(10) Uani 1 1 d . . .
H64 H 0.5782 -0.2110 0.5257 0.036 Uiso 1 1 calc R . .
C65 C 0.5934(2) -0.1828(2) 0.47812(11) 0.0358(11) Uani 1 1 d . . .
H65 H 0.6132 -0.1419 0.4832 0.043 Uiso 1 1 calc R . .
C66 C 0.5854(2) -0.2018(2) 0.44539(11) 0.0385(12) Uani 1 1 d . . .
H66 H 0.5982 -0.1734 0.4280 0.046 Uiso 1 1 calc R . .
C67 C 0.5584(2) -0.2633(2) 0.43821(10) 0.0361(11) Uani 1 1 d . . .
H67 H 0.5552 -0.2775 0.4160 0.043 Uiso 1 1 calc R . .
C68 C 0.53604(19) -0.30382(19) 0.46373(10) 0.0302(10) Uani 1 1 d . . .
H68 H 0.5170 -0.3450 0.4586 0.036 Uiso 1 1 calc R . .
C69 C 0.5563(2) -0.31665(17) 0.56496(9) 0.0247(9) Uani 1 1 d . . .
C70 C 0.6238(2) -0.31911(18) 0.56126(10) 0.0319(10) Uani 1 1 d . . .
H70 H 0.6421 -0.3262 0.5401 0.038 Uiso 1 1 calc R . .
C71 C 0.6641(2) -0.31106(19) 0.58869(11) 0.0375(11) Uani 1 1 d . . .
H71 H 0.7097 -0.3119 0.5860 0.045 Uiso 1 1 calc R . .
C72 C 0.6376(2) -0.30178(19) 0.62002(11) 0.0372(11) Uani 1 1 d . . .
H72 H 0.6651 -0.2959 0.6386 0.045 Uiso 1 1 calc R . .
C73 C 0.5713(2) -0.30112(18) 0.62400(10) 0.0338(11) Uani 1 1 d . . .
H73 H 0.5531 -0.2962 0.6454 0.041 Uiso 1 1 calc R . .
C74 C 0.5310(2) -0.30764(17) 0.59664(10) 0.0278(10) Uani 1 1 d . . .
H74 H 0.4855 -0.3059 0.5996 0.033 Uiso 1 1 calc R . .
C75 C 0.37580(19) -0.43142(17) 0.59923(9) 0.0235(9) Uani 1 1 d . . .
C76 C 0.4238(2) -0.42654(17) 0.62391(9) 0.0267(10) Uani 1 1 d . . .
H76 H 0.4674 -0.4191 0.6177 0.032 Uiso 1 1 calc R . .
C77 C 0.4082(2) -0.43255(18) 0.65736(10) 0.0314(10) Uani 1 1 d . . .
H77 H 0.4413 -0.4292 0.6735 0.038 Uiso 1 1 calc R . .
C78 C 0.3449(2) -0.44339(18) 0.66709(10) 0.0308(10) Uani 1 1 d . . .
H78 H 0.3343 -0.4470 0.6898 0.037 Uiso 1 1 calc R . .
C79 C 0.2969(2) -0.4490(2) 0.64310(10) 0.0355(11) Uani 1 1 d . . .
H79 H 0.2534 -0.4564 0.6496 0.043 Uiso 1 1 calc R . .
C80 C 0.3122(2) -0.44375(18) 0.60942(10) 0.0290(10) Uani 1 1 d . . .
H80 H 0.2791 -0.4486 0.5934 0.035 Uiso 1 1 calc R . .
C81 C 0.33942(19) -0.47846(17) 0.53596(9) 0.0255(9) Uani 1 1 d . . .
C82 C 0.29200(18) -0.46112(19) 0.51261(10) 0.0278(10) Uani 1 1 d . . .
H82 H 0.2854 -0.4162 0.5073 0.033 Uiso 1 1 calc R . .
C83 C 0.25454(19) -0.5092(2) 0.49715(10) 0.0311(10) Uani 1 1 d . . .
H83 H 0.2234 -0.4966 0.4811 0.037 Uiso 1 1 calc R . .
C84 C 0.2624(2) -0.5755(2) 0.50505(11) 0.0358(11) Uani 1 1 d . . .
H84 H 0.2366 -0.6080 0.4946 0.043 Uiso 1 1 calc R . .
C85 C 0.3082(2) -0.5933(2) 0.52834(11) 0.0355(11) Uani 1 1 d . . .
H85 H 0.3135 -0.6383 0.5339 0.043 Uiso 1 1 calc R . .
C86 C 0.3467(2) -0.54573(18) 0.54383(10) 0.0307(10) Uani 1 1 d . . .
H86 H 0.3780 -0.5588 0.5597 0.037 Uiso 1 1 calc R . .
C87 C 0.39350(19) -0.35305(17) 0.49179(10) 0.0231(9) Uani 1 1 d . . .
C88 C 0.39184(19) -0.37785(17) 0.46402(10) 0.0243(9) Uani 1 1 d . . .
C89 C 0.39655(18) -0.40948(18) 0.43208(9) 0.0230(9) Uani 1 1 d . . .
C90 C 0.37563(18) -0.47473(17) 0.42713(9) 0.0249(10) Uani 1 1 d . . .
H90 H 0.3558 -0.4976 0.4449 0.030 Uiso 1 1 calc R . .
C91 C 0.38329(19) -0.50665(18) 0.39679(9) 0.0253(10) Uani 1 1 d . . .
H91 H 0.3682 -0.5503 0.3939 0.030 Uiso 1 1 calc R . .
C92 C 0.41338(18) -0.47369(17) 0.37074(9) 0.0220(9) Uani 1 1 d . . .
C93 C 0.43405(18) -0.40789(17) 0.37495(9) 0.0233(9) Uani 1 1 d . . .
C94 C 0.42498(18) -0.37615(18) 0.40503(9) 0.0241(9) Uani 1 1 d . . .
H94 H 0.4380 -0.3317 0.4074 0.029 Uiso 1 1 calc R . .
C95 C 0.4156(2) -0.32967(18) 0.32704(10) 0.0311(10) Uani 1 1 d . . .
H95A H 0.4116 -0.2920 0.3423 0.037 Uiso 1 1 calc R . .
H95B H 0.4356 -0.3130 0.3065 0.037 Uiso 1 1 calc R . .
C96 C 0.3481(2) -0.35328(19) 0.31876(11) 0.0353(11) Uani 1 1 d . . .
H96A H 0.3281 -0.3718 0.3389 0.042 Uiso 1 1 calc R . .
H96B H 0.3512 -0.3890 0.3023 0.042 Uiso 1 1 calc R . .
C97 C 0.3037(2) -0.2985(2) 0.30499(11) 0.0445(13) Uani 1 1 d . . .
H97A H 0.3257 -0.2772 0.2861 0.053 Uiso 1 1 calc R . .
H97B H 0.2634 -0.3187 0.2966 0.053 Uiso 1 1 calc R . .
C98 C 0.2861(2) -0.24587(19) 0.33032(12) 0.0447(12) Uani 1 1 d . . .
H98A H 0.2584 -0.2128 0.3199 0.067 Uiso 1 1 calc R . .
H98B H 0.3257 -0.2249 0.3385 0.067 Uiso 1 1 calc R . .
H98C H 0.2631 -0.2662 0.3488 0.067 Uiso 1 1 calc R . .
C101 C 0.3966(3) -0.3490(2) 0.23243(11) 0.0509(14) Uani 1 1 d . . .
H101 H 0.4051 -0.3875 0.2449 0.061 Uiso 1 1 calc R . .
C102 C 0.3359(3) -0.3400(3) 0.21836(13) 0.0617(16) Uani 1 1 d . . .
H102 H 0.3029 -0.3720 0.2212 0.074 Uiso 1 1 calc R . .
C103 C 0.3244(4) -0.2847(3) 0.20053(14) 0.077(2) Uani 1 1 d . . .
H103 H 0.2835 -0.2788 0.1903 0.092 Uiso 1 1 calc R . .
C104 C 0.3713(4) -0.2369(3) 0.19701(14) 0.081(2) Uani 1 1 d . . .
H104 H 0.3617 -0.1978 0.1852 0.097 Uiso 1 1 calc R . .
C105 C 0.4327(4) -0.2456(3) 0.21063(14) 0.0736(19) Uani 1 1 d . . .
H105 H 0.4656 -0.2136 0.2078 0.088 Uiso 1 1 calc R . .
C106 C 0.4443(3) -0.3026(3) 0.22847(12) 0.0576(15) Uani 1 1 d . . .
H106 H 0.4856 -0.3096 0.2381 0.069 Uiso 1 1 calc R . .

loop_
_atom_site_aniso_label
_atom_site_aniso_U_11
_atom_site_aniso_U_22
_atom_site_aniso_U_33
_atom_site_aniso_U_23
_atom_site_aniso_U_13
_atom_site_aniso_U_12
Fe1 0.0293(4) 0.0248(3) 0.0224(3) -0.0004(2) 0.0010(3) 0.0018(3)
P1 0.0300(7) 0.0271(6) 0.0252(6) 0.0002(5) 0.0003(5) -0.0006(5)
P2 0.0275(7) 0.0257(5) 0.0259(6) -0.0003(5) 0.0009(5) 0.0011(5)
C1 0.036(3) 0.033(2) 0.025(2) 0.0006(19) -0.001(2) 0.005(2)
C2 0.026(3) 0.035(2) 0.033(3) 0.002(2) 0.001(2) 0.004(2)
C3 0.034(3) 0.026(2) 0.028(2) 0.0018(18) 0.001(2) 0.008(2)
C4 0.032(3) 0.021(2) 0.024(2) -0.0020(17) -0.002(2) 0.0065(19)
C5 0.035(3) 0.024(2) 0.024(2) -0.0026(17) -0.003(2) 0.0059(19)
C6 0.046(3) 0.041(3) 0.031(3) 0.002(2) -0.006(2) 0.014(2)
C7 0.032(3) 0.038(2) 0.045(3) 0.004(2) 0.001(2) 0.001(2)
C8 0.044(3) 0.039(3) 0.034(3) 0.005(2) 0.008(2) 0.013(2)
C9 0.058(3) 0.024(2) 0.031(3) 0.0004(18) -0.005(2) 0.002(2)
C10 0.046(3) 0.024(2) 0.034(3) 0.0060(19) 0.010(2) -0.001(2)
C11 0.035(3) 0.026(2) 0.024(2) 0.0004(17) 0.002(2) 0.004(2)
C12 0.037(3) 0.024(2) 0.027(2) -0.0006(17) -0.002(2) 0.0010(19)
C13 0.028(3) 0.026(2) 0.029(2) 0.0008(18) 0.002(2) 0.0013(19)
C14 0.039(3) 0.042(3) 0.033(3) 0.003(2) -0.001(2) -0.007(2)
C15 0.043(3) 0.041(3) 0.039(3) 0.005(2) -0.015(3) -0.007(2)
C16 0.054(4) 0.036(3) 0.029(3) 0.001(2) -0.013(3) -0.005(2)
C17 0.053(3) 0.033(2) 0.026(3) 0.000(2) 0.003(2) 0.000(2)
C18 0.036(3) 0.024(2) 0.032(3) -0.0007(18) -0.002(2) 0.0005(19)
C19 0.025(2) 0.032(2) 0.031(2) 0.0059(19) -0.001(2) 0.0013(19)
C20 0.040(3) 0.034(3) 0.045(3) -0.001(2) 0.001(2) -0.002(2)
C21 0.029(3) 0.033(3) 0.076(4) 0.005(3) -0.004(3) -0.003(2)
C22 0.034(3) 0.047(3) 0.058(4) 0.018(3) 0.005(3) -0.010(2)
C23 0.033(3) 0.064(3) 0.033(3) 0.009(2) -0.003(2) -0.007(3)
C24 0.036(3) 0.041(3) 0.030(3) 0.004(2) 0.003(2) -0.006(2)
C25 0.027(3) 0.025(2) 0.031(2) -0.0004(18) 0.005(2) -0.0019(19)
C26 0.034(3) 0.040(3) 0.030(3) -0.002(2) -0.002(2) -0.009(2)
C27 0.051(3) 0.060(3) 0.030(3) -0.005(2) -0.005(2) -0.018(3)
C28 0.053(4) 0.055(3) 0.036(3) -0.017(2) 0.002(3) -0.014(3)
C29 0.041(3) 0.032(3) 0.056(3) -0.010(2) 0.004(3) -0.003(2)
C30 0.042(3) 0.036(2) 0.035(3) 0.000(2) 0.000(2) 0.000(2)
C31 0.029(3) 0.021(2) 0.029(3) -0.0002(18) 0.000(2) 0.0034(18)
C32 0.023(3) 0.029(2) 0.036(3) 0.0034(19) 0.001(2) 0.0058(19)
C33 0.046(3) 0.033(2) 0.027(3) 0.0078(19) 0.004(2) 0.011(2)
C34 0.037(3) 0.042(3) 0.034(3) 0.005(2) 0.008(2) 0.002(2)
C35 0.027(3) 0.046(3) 0.040(3) 0.001(2) 0.001(2) -0.002(2)
C36 0.033(3) 0.035(2) 0.028(3) -0.0011(19) 0.003(2) -0.008(2)
C37 0.028(3) 0.027(2) 0.027(3) 0.0003(19) -0.004(2) -0.0017(19)
C38 0.027(3) 0.025(2) 0.029(3) 0.0012(18) -0.003(2) -0.0012(19)
C39 0.020(2) 0.028(2) 0.026(2) -0.0025(18) 0.0012(19) 0.0003(18)
C40 0.034(3) 0.024(2) 0.022(2) -0.0045(16) -0.006(2) -0.0020(19)
C41 0.026(2) 0.023(2) 0.025(2) 0.0001(17) -0.001(2) -0.0034(18)
C42 0.025(2) 0.023(2) 0.019(2) -0.0023(16) -0.0008(19) -0.0005(17)
C43 0.023(2) 0.019(2) 0.027(2) -0.0024(16) 0.0040(19) 0.0036(17)
C44 0.030(3) 0.024(2) 0.024(2) 0.0032(17) 0.002(2) -0.0023(18)
C45 0.031(3) 0.029(2) 0.017(2) -0.0015(17) 0.0066(19) -0.0036(19)
C46 0.034(3) 0.032(2) 0.030(3) -0.0072(19) 0.012(2) -0.007(2)
C47 0.031(3) 0.038(3) 0.076(4) -0.020(3) -0.010(3) 0.001(2)
C48A 0.042(4) 0.066(4) 0.156(7) -0.053(4) -0.022(4) -0.008(3)
C49A 0.058(7) 0.066(6) 0.100(8) 0.016(5) -0.013(5) -0.019(5)
C48B 0.042(4) 0.066(4) 0.156(7) -0.053(4) -0.022(4) -0.008(3)
C49B 0.050(13) 0.088(14) 0.075(15) 0.033(11) -0.027(11) -0.021(10)
Fe51 0.0258(3) 0.0228(3) 0.0218(3) -0.0023(2) -0.0005(3) 0.0019(3)
P51 0.0254(6) 0.0233(5) 0.0251(6) 0.0001(4) -0.0003(5) -0.0017(5)
P52 0.0235(6) 0.0227(5) 0.0229(6) -0.0024(4) 0.0004(5) -0.0004(5)
C51 0.031(3) 0.021(2) 0.027(2) -0.0054(18) -0.004(2) 0.0041(18)
C52 0.022(3) 0.025(2) 0.032(3) -0.0065(18) -0.001(2) 0.0080(18)
C53 0.027(3) 0.027(2) 0.030(3) -0.0008(19) 0.001(2) 0.0097(19)
C54 0.027(3) 0.026(2) 0.030(3) -0.0019(18) -0.003(2) 0.0064(19)
C55 0.029(3) 0.021(2) 0.029(2) -0.0059(18) -0.004(2) 0.0059(19)
C56 0.035(3) 0.025(2) 0.037(3) 0.0026(19) -0.003(2) 0.002(2)
C57 0.034(3) 0.032(2) 0.034(3) -0.0019(19) -0.005(2) 0.011(2)
C58 0.034(3) 0.037(3) 0.038(3) -0.001(2) 0.005(2) 0.013(2)
C59 0.040(3) 0.040(3) 0.030(3) -0.006(2) -0.001(2) 0.011(2)
C60 0.036(3) 0.027(2) 0.035(3) -0.0047(19) -0.007(2) 0.006(2)
C61 0.026(3) 0.031(2) 0.025(2) -0.0044(18) 0.0029(19) 0.0071(19)
C62 0.026(2) 0.024(2) 0.026(2) -0.0026(18) -0.0040(19) 0.0024(18)
C63 0.022(2) 0.028(2) 0.028(2) 0.0002(18) -0.002(2) 0.0006(18)
C64 0.030(3) 0.029(2) 0.031(2) 0.0027(19) -0.001(2) 0.001(2)
C65 0.035(3) 0.031(2) 0.041(3) 0.011(2) -0.005(2) -0.008(2)
C66 0.031(3) 0.050(3) 0.034(3) 0.019(2) -0.004(2) -0.003(2)
C67 0.029(3) 0.051(3) 0.028(3) 0.007(2) 0.003(2) -0.004(2)
C68 0.027(3) 0.033(2) 0.031(3) 0.000(2) 0.000(2) -0.0018(19)
C69 0.029(3) 0.0192(19) 0.026(2) 0.0019(17) -0.004(2) -0.0021(18)
C70 0.031(3) 0.034(2) 0.031(3) 0.004(2) -0.001(2) -0.001(2)
C71 0.023(3) 0.037(3) 0.052(3) 0.008(2) -0.007(2) -0.004(2)
C72 0.041(3) 0.035(3) 0.036(3) 0.002(2) -0.013(3) -0.009(2)
C73 0.045(3) 0.029(2) 0.027(2) -0.0003(18) -0.003(2) -0.005(2)
C74 0.030(3) 0.025(2) 0.028(2) -0.0018(18) 0.000(2) -0.0052(19)
C75 0.028(3) 0.0172(19) 0.025(2) -0.0011(17) 0.000(2) 0.0001(17)
C76 0.026(2) 0.026(2) 0.028(2) -0.0018(18) 0.001(2) 0.0002(18)
C77 0.034(3) 0.029(2) 0.030(3) -0.0005(19) -0.005(2) 0.001(2)
C78 0.031(3) 0.038(2) 0.023(2) 0.0002(19) 0.003(2) 0.003(2)
C79 0.030(3) 0.047(3) 0.030(3) 0.003(2) 0.009(2) 0.000(2)
C80 0.023(3) 0.038(3) 0.026(2) -0.0037(19) -0.001(2) -0.0021(19)
C81 0.027(3) 0.027(2) 0.022(2) -0.0038(18) 0.005(2) 0.0019(18)
C82 0.024(3) 0.033(2) 0.027(2) -0.0003(19) 0.004(2) 0.001(2)
C83 0.022(3) 0.044(3) 0.027(2) -0.003(2) 0.001(2) -0.005(2)
C84 0.032(3) 0.033(3) 0.043(3) -0.013(2) 0.000(2) -0.010(2)
C85 0.033(3) 0.027(2) 0.046(3) -0.002(2) -0.001(2) -0.004(2)
C86 0.033(3) 0.028(2) 0.031(2) -0.0019(19) -0.004(2) -0.004(2)
C87 0.021(2) 0.019(2) 0.029(2) 0.0036(17) -0.001(2) -0.0012(17)
C88 0.023(2) 0.024(2) 0.026(2) -0.0004(18) -0.002(2) 0.0008(18)
C89 0.019(2) 0.028(2) 0.023(2) -0.0002(17) 0.000(2) 0.0048(18)
C90 0.028(3) 0.025(2) 0.021(2) 0.0032(17) 0.0010(19) 0.0011(18)
C91 0.028(3) 0.022(2) 0.026(2) -0.0006(17) 0.000(2) -0.0010(18)
C92 0.023(2) 0.023(2) 0.021(2) -0.0012(16) 0.0015(18) 0.0013(17)
C93 0.023(2) 0.025(2) 0.022(2) 0.0020(17) 0.0017(19) 0.0011(18)
C94 0.021(2) 0.027(2) 0.024(2) -0.0026(17) 0.0004(19) -0.0048(18)
C95 0.043(3) 0.027(2) 0.023(2) -0.0014(18) 0.005(2) -0.001(2)
C96 0.042(3) 0.032(2) 0.032(3) -0.0021(19) 0.000(2) 0.003(2)
C97 0.045(3) 0.041(3) 0.048(3) 0.007(2) 0.002(3) 0.010(2)
C98 0.040(3) 0.029(2) 0.065(3) 0.000(2) 0.008(3) 0.006(2)
C101 0.066(4) 0.050(3) 0.037(3) -0.001(2) 0.005(3) 0.016(3)
C102 0.058(4) 0.074(4) 0.053(4) -0.013(3) -0.002(3) 0.030(3)
C103 0.110(6) 0.075(4) 0.045(4) -0.009(3) -0.010(4) 0.047(4)
C104 0.157(8) 0.049(4) 0.036(3) 0.003(3) 0.011(4) 0.038(4)
C105 0.126(6) 0.050(4) 0.045(4) -0.010(3) 0.017(4) 0.000(4)
C106 0.071(4) 0.058(4) 0.044(3) -0.008(3) 0.009(3) 0.007(3)

loop_
_atom_type_symbol
_atom_type_description
_atom_type_scat_dispersion_real
_atom_type_scat_dispersion_imag
_atom_type_scat_source
C C 0.0033 0.0016 'International Tables Vol C Tables 4.2.6.8 and 6.1.1.4'
H H 0.0000 0.0000 'International Tables Vol C Tables 4.2.6.8 and 6.1.1.4'
P P 0.1023 0.0942 'International Tables Vol C Tables 4.2.6.8 and 6.1.1.4'
Fe Fe 0.3463 0.8444 'International Tables Vol C Tables 4.2.6.8 and 6.1.1.4'

loop_
_geom_angle_atom_site_label_1
_geom_angle_atom_site_label_2
_geom_angle_atom_site_label_3
_geom_angle
_geom_angle_site_symmetry_1
_geom_angle_site_symmetry_3
_geom_angle_publ_flag
C37 Fe1 C5 90.81(16) . . ?
C37 Fe1 C4 128.45(16) . . ?
C5 Fe1 C4 40.02(14) . . ?
C37 Fe1 C1 85.22(16) . . ?
C5 Fe1 C1 39.40(15) . . ?
C4 Fe1 C1 65.91(15) . . ?
C37 Fe1 C2 115.40(17) . . ?
C5 Fe1 C2 66.06(16) . . ?
C4 Fe1 C2 65.99(15) . . ?
C1 Fe1 C2 38.54(15) . . ?
C37 Fe1 C3 150.89(16) . . ?
C5 Fe1 C3 66.83(15) . . ?
C4 Fe1 C3 39.54(14) . . ?
C1 Fe1 C3 65.68(15) . . ?
C2 Fe1 C3 39.46(15) . . ?
C37 Fe1 P1 82.54(12) . . ?
C5 Fe1 P1 109.30(12) . . ?
C4 Fe1 P1 98.15(11) . . ?
C1 Fe1 P1 146.18(12) . . ?
C2 Fe1 P1 160.88(12) . . ?
C3 Fe1 P1 121.43(12) . . ?
C37 Fe1 P2 89.69(12) . . ?
C5 Fe1 P2 164.42(12) . . ?
C4 Fe1 P2 141.85(11) . . ?
C1 Fe1 P2 125.21(12) . . ?
C2 Fe1 P2 99.79(11) . . ?
C3 Fe1 P2 106.90(11) . . ?
P1 Fe1 P2 86.20(4) . . ?
C19 P1 C11 103.81(18) . . ?
C19 P1 C13 101.12(18) . . ?
C11 P1 C13 99.43(17) . . ?
C19 P1 Fe1 118.82(13) . . ?
C11 P1 Fe1 107.07(13) . . ?
C13 P1 Fe1 123.48(14) . . ?
C31 P2 C25 101.76(18) . . ?
C31 P2 C12 102.22(18) . . ?
C25 P2 C12 101.67(18) . . ?
C31 P2 Fe1 119.24(12) . . ?
C25 P2 Fe1 119.16(13) . . ?
C12 P2 Fe1 110.21(13) . . ?
C2 C1 C5 109.0(4) . . ?
C2 C1 C6 125.8(4) . . ?
C5 C1 C6 124.9(4) . . ?
C2 C1 Fe1 71.0(2) . . ?
C5 C1 Fe1 68.9(2) . . ?
C6 C1 Fe1 131.1(3) . . ?
C1 C2 C3 108.6(4) . . ?
C1 C2 C7 125.8(4) . . ?
C3 C2 C7 124.7(4) . . ?
C1 C2 Fe1 70.4(2) . . ?
C3 C2 Fe1 70.5(2) . . ?
C7 C2 Fe1 133.6(3) . . ?
C4 C3 C2 106.8(3) . . ?
C4 C3 C8 126.7(4) . . ?
C2 C3 C8 125.4(4) . . ?
C4 C3 Fe1 69.3(2) . . ?
C2 C3 Fe1 70.0(2) . . ?
C8 C3 Fe1 134.5(3) . . ?
C5 C4 C3 108.0(3) . . ?
C5 C4 C9 126.3(4) . . ?
C3 C4 C9 125.0(4) . . ?
C5 C4 Fe1 69.0(2) . . ?
C3 C4 Fe1 71.1(2) . . ?
C9 C4 Fe1 132.9(3) . . ?
C1 C5 C4 107.5(4) . . ?
C1 C5 C10 125.4(4) . . ?
C4 C5 C10 127.0(4) . . ?
C1 C5 Fe1 71.7(2) . . ?
C4 C5 Fe1 71.0(2) . . ?
C10 C5 Fe1 124.9(3) . . ?
C1 C6 H6A 109.5 . . ?
C1 C6 H6B 109.5 . . ?
H6A C6 H6B 109.5 . . ?
C1 C6 H6C 109.5 . . ?
H6A C6 H6C 109.5 . . ?
H6B C6 H6C 109.5 . . ?
C2 C7 H7A 109.5 . . ?
C2 C7 H7B 109.5 . . ?
H7A C7 H7B 109.5 . . ?
C2 C7 H7C 109.5 . . ?
H7A C7 H7C 109.5 . . ?
H7B C7 H7C 109.5 . . ?
C3 C8 H8A 109.5 . . ?
C3 C8 H8B 109.5 . . ?
H8A C8 H8B 109.5 . . ?
C3 C8 H8C 109.5 . . ?
H8A C8 H8C 109.5 . . ?
H8B C8 H8C 109.5 . . ?
C4 C9 H9A 109.5 . . ?
C4 C9 H9B 109.5 . . ?
H9A C9 H9B 109.5 . . ?
C4 C9 H9C 109.5 . . ?
H9A C9 H9C 109.5 . . ?
H9B C9 H9C 109.5 . . ?
C5 C10 H10A 109.5 . . ?
C5 C10 H10B 109.5 . . ?
H10A C10 H10B 109.5 . . ?
C5 C10 H10C 109.5 . . ?
H10A C10 H10C 109.5 . . ?
H10B C10 H10C 109.5 . . ?
C12 C11 P1 107.7(3) . . ?
C12 C11 H11A 110.2 . . ?
P1 C11 H11A 110.2 . . ?
C12 C11 H11B 110.2 . . ?
P1 C11 H11B 110.2 . . ?
H11A C11 H11B 108.5 . . ?
C11 C12 P2 109.5(3) . . ?
C11 C12 H12A 109.8 . . ?
P2 C12 H12A 109.8 . . ?
C11 C12 H12B 109.8 . . ?
P2 C12 H12B 109.8 . . ?
H12A C12 H12B 108.2 . . ?
C18 C13 C14 118.2(4) . . ?
C18 C13 P1 120.5(3) . . ?
C14 C13 P1 121.1(3) . . ?
C15 C14 C13 121.0(4) . . ?
C15 C14 H14 119.5 . . ?
C13 C14 H14 119.5 . . ?
C16 C15 C14 120.0(4) . . ?
C16 C15 H15 120.0 . . ?
C14 C15 H15 120.0 . . ?
C15 C16 C17 120.1(4) . . ?
C15 C16 H16 119.9 . . ?
C17 C16 H16 119.9 . . ?
C16 C17 C18 119.3(4) . . ?
C16 C17 H17 120.3 . . ?
C18 C17 H17 120.3 . . ?
C13 C18 C17 121.4(4) . . ?
C13 C18 H18 119.3 . . ?
C17 C18 H18 119.3 . . ?
C20 C19 C24 117.1(4) . . ?
C20 C19 P1 121.3(3) . . ?
C24 C19 P1 121.4(3) . . ?
C21 C20 C19 121.4(4) . . ?
C21 C20 H20 119.3 . . ?
C19 C20 H20 119.3 . . ?
C22 C21 C20 119.5(4) . . ?
C22 C21 H21 120.3 . . ?
C20 C21 H21 120.3 . . ?
C23 C22 C21 120.1(4) . . ?
C23 C22 H22 120.0 . . ?
C21 C22 H22 120.0 . . ?
C22 C23 C24 120.4(4) . . ?
C22 C23 H23 119.8 . . ?
C24 C23 H23 119.8 . . ?
C23 C24 C19 121.6(4) . . ?
C23 C24 H24 119.2 . . ?
C19 C24 H24 119.2 . . ?
C26 C25 C30 117.7(4) . . ?
C26 C25 P2 121.9(3) . . ?
C30 C25 P2 120.3(3) . . ?
C25 C26 C27 121.1(4) . . ?
C25 C26 H26 119.5 . . ?
C27 C26 H26 119.5 . . ?
C28 C27 C26 120.5(4) . . ?
C28 C27 H27 119.7 . . ?
C26 C27 H27 119.7 . . ?
C27 C28 C29 119.4(4) . . ?
C27 C28 H28 120.3 . . ?
C29 C28 H28 120.3 . . ?
C30 C29 C28 120.1(4) . . ?
C30 C29 H29 119.9 . . ?
C28 C29 H29 119.9 . . ?
C29 C30 C25 121.1(4) . . ?
C29 C30 H30 119.4 . . ?
C25 C30 H30 119.5 . . ?
C36 C31 C32 117.2(4) . . ?
C36 C31 P2 121.2(3) . . ?
C32 C31 P2 121.1(3) . . ?
C33 C32 C31 121.4(4) . . ?
C33 C32 H32 119.3 . . ?
C31 C32 H32 119.3 . . ?
C34 C33 C32 119.8(4) . . ?
C34 C33 H33 120.1 . . ?
C32 C33 H33 120.1 . . ?
C35 C34 C33 120.0(4) . . ?
C35 C34 H34 120.0 . . ?
C33 C34 H34 120.0 . . ?
C34 C35 C36 119.7(4) . . ?
C34 C35 H35 120.1 . . ?
C36 C35 H35 120.1 . . ?
C31 C36 C35 121.7(4) . . ?
C31 C36 H36 119.1 . . ?
C35 C36 H36 119.1 . . ?
C38 C37 Fe1 171.6(3) . . ?
C37 C38 C39 178.1(4) . . ?
C40 C39 C44 118.0(3) . . ?
C40 C39 C38 121.7(3) . . ?
C44 C39 C38 120.3(3) . . ?
C41 C40 C39 122.1(3) . . ?
C41 C40 H40 119.0 . . ?
C39 C40 H40 118.9 . . ?
C40 C41 C42 119.0(3) . . ?
C40 C41 H41 120.5 . . ?
C42 C41 H41 120.5 . . ?
C41 C42 C43 119.8(3) . . ?
C41 C42 C92 132.2(3) . . ?
C43 C42 C92 108.0(3) . . ?
C44 C43 C42 121.1(3) . . ?
C44 C43 C45 127.5(3) . . ?
C42 C43 C45 111.3(3) . . ?
C43 C44 C39 120.0(3) . . ?
C43 C44 H44 120.0 . . ?
C39 C44 H44 120.0 . . ?
C93 C45 C46 115.3(3) . . ?
C93 C45 C43 100.8(3) . . ?
C46 C45 C43 114.2(3) . . ?
C93 C45 C95 109.8(3) . . ?
C46 C45 C95 108.2(3) . . ?
C43 C45 C95 108.2(3) . . ?
C47 C46 C45 118.0(3) . . ?
C47 C46 H46A 107.8 . . ?
C45 C46 H46A 107.8 . . ?
C47 C46 H46B 107.8 . . ?
C45 C46 H46B 107.8 . . ?
H46A C46 H46B 107.1 . . ?
C46 C47 C48A 110.2(4) . . ?
C46 C47 H47A 109.6 . . ?
C48A C47 H47A 109.6 . . ?
C46 C47 H47B 109.6 . . ?
C48A C47 H47B 109.7 . . ?
H47A C47 H47B 108.1 . . ?
C49A C48A C47 120.4(5) . . ?
C49A C48A H48A 107.3 . . ?
C47 C48A H48A 107.3 . . ?
C49A C48A H48B 107.2 . . ?
C47 C48A H48B 107.2 . . ?
H48A C48A H48B 106.9 . . ?
C48A C49A H49A 109.4 . . ?
C48A C49A H49B 109.5 . . ?
H49A C49A H49B 109.5 . . ?
C48A C49A H49C 109.5 . . ?
H49A C49A H49C 109.5 . . ?
H49B C49A H49C 109.5 . . ?
H49D C49B H49E 109.5 . . ?
H49D C49B H49F 109.5 . . ?
H49E C49B H49F 109.5 . . ?
C87 Fe51 C51 94.45(15) . . ?
C87 Fe51 C52 88.03(15) . . ?
C51 Fe51 C52 39.87(14) . . ?
C87 Fe51 C53 118.30(16) . . ?
C51 Fe51 C53 66.23(15) . . ?
C52 Fe51 C53 39.21(14) . . ?
C87 Fe51 C55 131.01(15) . . ?
C51 Fe51 C55 39.20(14) . . ?
C52 Fe51 C55 65.90(15) . . ?
C53 Fe51 C55 65.55(15) . . ?
C87 Fe51 C54 153.85(16) . . ?
C51 Fe51 C54 65.76(15) . . ?
C52 Fe51 C54 65.82(15) . . ?
C53 Fe51 C54 39.31(14) . . ?
C55 Fe51 C54 38.71(14) . . ?
C87 Fe51 P51 83.29(12) . . ?
C51 Fe51 P51 108.72(12) . . ?
C52 Fe51 P51 146.66(12) . . ?
C53 Fe51 P51 157.59(12) . . ?
C55 Fe51 P51 96.34(11) . . ?
C54 Fe51 P51 118.29(12) . . ?
C87 Fe51 P52 87.12(11) . . ?
C51 Fe51 P52 165.68(12) . . ?
C52 Fe51 P52 126.16(11) . . ?
C53 Fe51 P52 100.53(11) . . ?
C55 Fe51 P52 141.85(11) . . ?
C54 Fe51 P52 107.93(11) . . ?
P51 Fe51 P52 85.59(4) . . ?
C63 P51 C61 106.76(17) . . ?
C63 P51 C69 101.38(18) . . ?
C61 P51 C69 99.93(17) . . ?
C63 P51 Fe51 117.14(13) . . ?
C61 P51 Fe51 107.44(13) . . ?
C69 P51 Fe51 122.12(14) . . ?
C81 P52 C75 99.21(17) . . ?
C81 P52 C62 101.43(17) . . ?
C75 P52 C62 102.82(17) . . ?
C81 P52 Fe51 120.11(13) . . ?
C75 P52 Fe51 120.98(12) . . ?
C62 P52 Fe51 109.43(12) . . ?
C55 C51 C52 107.7(4) . . ?
C55 C51 C56 127.3(4) . . ?
C52 C51 C56 124.9(4) . . ?
C55 C51 Fe51 71.4(2) . . ?
C52 C51 Fe51 70.5(2) . . ?
C56 C51 Fe51 125.9(3) . . ?
C53 C52 C51 107.8(4) . . ?
C53 C52 C57 126.2(4) . . ?
C51 C52 C57 125.8(4) . . ?
C53 C52 Fe51 70.9(2) . . ?
C51 C52 Fe51 69.6(2) . . ?
C57 C52 Fe51 129.4(3) . . ?
C52 C53 C54 107.9(4) . . ?
C52 C53 C58 126.1(4) . . ?
C54 C53 C58 125.1(4) . . ?
C52 C53 Fe51 69.9(2) . . ?
C54 C53 Fe51 70.9(2) . . ?
C58 C53 Fe51 133.0(3) . . ?
C55 C54 C53 107.8(4) . . ?
C55 C54 C59 126.7(4) . . ?
C53 C54 C59 124.8(4) . . ?
C55 C54 Fe51 70.1(2) . . ?
C53 C54 Fe51 69.8(2) . . ?
C59 C54 Fe51 133.2(3) . . ?
C54 C55 C51 108.7(3) . . ?
C54 C55 C60 124.9(4) . . ?
C51 C55 C60 125.5(4) . . ?
C54 C55 Fe51 71.1(2) . . ?
C51 C55 Fe51 69.4(2) . . ?
C60 C55 Fe51 133.8(3) . . ?
C51 C56 H56A 109.5 . . ?
C51 C56 H56B 109.5 . . ?
H56A C56 H56B 109.5 . . ?
C51 C56 H56C 109.5 . . ?
H56A C56 H56C 109.5 . . ?
H56B C56 H56C 109.5 . . ?
C52 C57 H57A 109.5 . . ?
C52 C57 H57B 109.5 . . ?
H57A C57 H57B 109.5 . . ?
C52 C57 H57C 109.5 . . ?
H57A C57 H57C 109.5 . . ?
H57B C57 H57C 109.5 . . ?
C53 C58 H58A 109.5 . . ?
C53 C58 H58B 109.5 . . ?
H58A C58 H58B 109.5 . . ?
C53 C58 H58C 109.5 . . ?
H58A C58 H58C 109.5 . . ?
H58B C58 H58C 109.5 . . ?
C54 C59 H59A 109.5 . . ?
C54 C59 H59B 109.5 . . ?
H59A C59 H59B 109.5 . . ?
C54 C59 H59C 109.5 . . ?
H59A C59 H59C 109.5 . . ?
H59B C59 H59C 109.5 . . ?
C55 C60 H60A 109.5 . . ?
C55 C60 H60B 109.5 . . ?
H60A C60 H60B 109.5 . . ?
C55 C60 H60C 109.5 . . ?
H60A C60 H60C 109.5 . . ?
H60B C60 H60C 109.5 . . ?
C62 C61 P51 106.0(2) . . ?
C62 C61 H61A 110.5 . . ?
P51 C61 H61A 110.5 . . ?
C62 C61 H61B 110.5 . . ?
P51 C61 H61B 110.5 . . ?
H61A C61 H61B 108.7 . . ?
C61 C62 P52 109.9(2) . . ?
C61 C62 H62A 109.7 . . ?
P52 C62 H62A 109.7 . . ?
C61 C62 H62B 109.7 . . ?
P52 C62 H62B 109.7 . . ?
H62A C62 H62B 108.2 . . ?
C68 C63 C64 118.0(4) . . ?
C68 C63 P51 121.3(3) . . ?
C64 C63 P51 120.2(3) . . ?
C65 C64 C63 121.6(4) . . ?
C65 C64 H64 119.2 . . ?
C63 C64 H64 119.2 . . ?
C66 C65 C64 119.6(4) . . ?
C66 C65 H65 120.2 . . ?
C64 C65 H65 120.2 . . ?
C65 C66 C67 119.6(4) . . ?
C65 C66 H66 120.2 . . ?
C67 C66 H66 120.2 . . ?
C68 C67 C66 120.3(4) . . ?
C68 C67 H67 119.9 . . ?
C66 C67 H67 119.8 . . ?
C67 C68 C63 120.7(4) . . ?
C67 C68 H68 119.6 . . ?
C63 C68 H68 119.6 . . ?
C74 C69 C70 118.3(4) . . ?
C74 C69 P51 119.1(3) . . ?
C70 C69 P51 122.5(3) . . ?
C71 C70 C69 120.2(4) . . ?
C71 C70 H70 119.9 . . ?
C69 C70 H70 119.9 . . ?
C72 C71 C70 120.2(4) . . ?
C72 C71 H71 119.9 . . ?
C70 C71 H71 119.9 . . ?
C73 C72 C71 119.9(4) . . ?
C73 C72 H72 120.1 . . ?
C71 C72 H72 120.1 . . ?
C72 C73 C74 120.0(4) . . ?
C72 C73 H73 120.0 . . ?
C74 C73 H73 120.0 . . ?
C73 C74 C69 121.3(4) . . ?
C73 C74 H74 119.4 . . ?
C69 C74 H74 119.4 . . ?
C80 C75 C76 117.6(4) . . ?
C80 C75 P52 119.9(3) . . ?
C76 C75 P52 122.3(3) . . ?
C77 C76 C75 121.2(4) . . ?
C77 C76 H76 119.4 . . ?
C75 C76 H76 119.4 . . ?
C78 C77 C76 120.5(4) . . ?
C78 C77 H77 119.7 . . ?
C76 C77 H77 119.7 . . ?
C77 C78 C79 119.2(4) . . ?
C77 C78 H78 120.4 . . ?
C79 C78 H78 120.4 . . ?
C78 C79 C80 120.7(4) . . ?
C78 C79 H79 119.6 . . ?
C80 C79 H79 119.6 . . ?
C75 C80 C79 120.7(4) . . ?
C75 C80 H80 119.6 . . ?
C79 C80 H80 119.6 . . ?
C82 C81 C86 118.0(4) . . ?
C82 C81 P52 121.4(3) . . ?
C86 C81 P52 120.6(3) . . ?
C83 C82 C81 120.8(4) . . ?
C83 C82 H82 119.6 . . ?
C81 C82 H82 119.6 . . ?
C84 C83 C82 120.7(4) . . ?
C84 C83 H83 119.7 . . ?
C82 C83 H83 119.7 . . ?
C85 C84 C83 119.2(4) . . ?
C85 C84 H84 120.4 . . ?
C83 C84 H84 120.4 . . ?
C84 C85 C86 120.9(4) . . ?
C84 C85 H85 119.6 . . ?
C86 C85 H85 119.6 . . ?
C85 C86 C81 120.5(4) . . ?
C85 C86 H86 119.8 . . ?
C81 C86 H86 119.8 . . ?
C88 C87 Fe51 179.7(4) . . ?
C87 C88 C89 174.1(4) . . ?
C90 C89 C94 117.9(3) . . ?
C90 C89 C88 121.6(3) . . ?
C94 C89 C88 120.4(3) . . ?
C91 C90 C89 121.8(4) . . ?
C91 C90 H90 119.1 . . ?
C89 C90 H90 119.1 . . ?
C90 C91 C92 119.4(3) . . ?
C90 C91 H91 120.3 . . ?
C92 C91 H91 120.3 . . ?
C91 C92 C93 119.9(3) . . ?
C91 C92 C42 131.8(3) . . ?
C93 C92 C42 108.3(3) . . ?
C94 C93 C92 120.2(3) . . ?
C94 C93 C45 128.7(3) . . ?
C92 C93 C45 111.0(3) . . ?
C93 C94 C89 120.7(3) . . ?
C93 C94 H94 119.6 . . ?
C89 C94 H94 119.6 . . ?
C96 C95 C45 117.4(3) . . ?
C96 C95 H95A 107.9 . . ?
C45 C95 H95A 107.9 . . ?
C96 C95 H95B 107.9 . . ?
C45 C95 H95B 108.0 . . ?
H95A C95 H95B 107.2 . . ?
C95 C96 C97 113.4(3) . . ?
C95 C96 H96A 108.9 . . ?
C97 C96 H96A 108.9 . . ?
C95 C96 H96B 108.9 . . ?
C97 C96 H96B 108.9 . . ?
H96A C96 H96B 107.7 . . ?
C98 C97 C96 113.9(4) . . ?
C98 C97 H97A 108.8 . . ?
C96 C97 H97A 108.8 . . ?
C98 C97 H97B 108.8 . . ?
C96 C97 H97B 108.8 . . ?
H97A C97 H97B 107.7 . . ?
C97 C98 H98A 109.5 . . ?
C97 C98 H98B 109.5 . . ?
H98A C98 H98B 109.5 . . ?
C97 C98 H98C 109.5 . . ?
H98A C98 H98C 109.5 . . ?
H98B C98 H98C 109.5 . . ?
C106 C101 C102 120.6(5) . . ?
C106 C101 H101 119.7 . . ?
C102 C101 H101 119.7 . . ?
C103 C102 C101 119.0(6) . . ?
C103 C102 H102 120.5 . . ?
C101 C102 H102 120.5 . . ?
C102 C103 C104 121.1(6) . . ?
C102 C103 H103 119.4 . . ?
C104 C103 H103 119.4 . . ?
C103 C104 C105 120.5(6) . . ?
C103 C104 H104 119.7 . . ?
C105 C104 H104 119.7 . . ?
C106 C105 C104 118.0(6) . . ?
C106 C105 H105 121.0 . . ?
C104 C105 H105 121.0 . . ?
C101 C106 C105 120.8(6) . . ?
C101 C106 H106 119.6 . . ?
C105 C106 H106 119.6 . . ?

loop_
_geom_bond_atom_site_label_1
_geom_bond_atom_site_label_2
_geom_bond_distance
_geom_bond_site_symmetry_2
_geom_bond_publ_flag
Fe1 C37 1.890(4) . ?
Fe1 C5 2.107(4) . ?
Fe1 C4 2.134(4) . ?
Fe1 C1 2.144(4) . ?
Fe1 C2 2.151(4) . ?
Fe1 C3 2.158(4) . ?
Fe1 P1 2.1928(13) . ?
Fe1 P2 2.1974(11) . ?
P1 C19 1.847(4) . ?
P1 C11 1.846(4) . ?
P1 C13 1.859(4) . ?
P2 C31 1.854(4) . ?
P2 C25 1.858(4) . ?
P2 C12 1.871(4) . ?
C1 C2 1.418(5) . ?
C1 C5 1.433(5) . ?
C1 C6 1.515(5) . ?
C2 C3 1.455(5) . ?
C2 C7 1.520(5) . ?
C3 C4 1.452(5) . ?
C3 C8 1.507(5) . ?
C4 C5 1.452(5) . ?
C4 C9 1.507(5) . ?
C5 C10 1.515(5) . ?
C6 H6A 0.9800 . ?
C6 H6B 0.9800 . ?
C6 H6C 0.9800 . ?
C7 H7A 0.9800 . ?
C7 H7B 0.9800 . ?
C7 H7C 0.9800 . ?
C8 H8A 0.9800 . ?
C8 H8B 0.9800 . ?
C8 H8C 0.9800 . ?
C9 H9A 0.9800 . ?
C9 H9B 0.9800 . ?
C9 H9C 0.9800 . ?
C10 H10A 0.9800 . ?
C10 H10B 0.9800 . ?
C10 H10C 0.9800 . ?
C11 C12 1.550(5) . ?
C11 H11A 0.9900 . ?
C11 H11B 0.9900 . ?
C12 H12A 0.9900 . ?
C12 H12B 0.9900 . ?
C13 C18 1.388(5) . ?
C13 C14 1.407(6) . ?
C14 C15 1.395(6) . ?
C14 H14 0.9500 . ?
C15 C16 1.391(6) . ?
C15 H15 0.9500 . ?
C16 C17 1.390(6) . ?
C16 H16 0.9500 . ?
C17 C18 1.411(6) . ?
C17 H17 0.9500 . ?
C18 H18 0.9500 . ?
C19 C20 1.408(5) . ?
C19 C24 1.409(5) . ?
C20 C21 1.408(6) . ?
C20 H20 0.9500 . ?
C21 C22 1.395(6) . ?
C21 H21 0.9500 . ?
C22 C23 1.383(6) . ?
C22 H22 0.9500 . ?
C23 C24 1.392(5) . ?
C23 H23 0.9500 . ?
C24 H24 0.9500 . ?
C25 C26 1.396(5) . ?
C25 C30 1.417(5) . ?
C26 C27 1.401(5) . ?
C26 H26 0.9500 . ?
C27 C28 1.392(6) . ?
C27 H27 0.9500 . ?
C28 C29 1.396(6) . ?
C28 H28 0.9500 . ?
C29 C30 1.396(6) . ?
C29 H29 0.9500 . ?
C30 H30 0.9500 . ?
C31 C36 1.396(5) . ?
C31 C32 1.410(5) . ?
C32 C33 1.401(5) . ?
C32 H32 0.9500 . ?
C33 C34 1.390(6) . ?
C33 H33 0.9500 . ?
C34 C35 1.388(6) . ?
C34 H34 0.9500 . ?
C35 C36 1.404(5) . ?
C35 H35 0.9500 . ?
C36 H36 0.9500 . ?
C37 C38 1.231(5) . ?
C38 C39 1.453(5) . ?
C39 C40 1.418(5) . ?
C39 C44 1.426(5) . ?
C40 C41 1.393(5) . ?
C40 H40 0.9500 . ?
C41 C42 1.405(5) . ?
C41 H41 0.9500 . ?
C42 C43 1.415(5) . ?
C42 C92 1.486(5) . ?
C43 C44 1.383(5) . ?
C43 C45 1.538(5) . ?
C44 H44 0.9500 . ?
C45 C93 1.538(5) . ?
C45 C46 1.535(5) . ?
C45 C95 1.567(5) . ?
C46 C47 1.517(6) . ?
C46 H46A 0.9900 . ?
C46 H46B 0.9900 . ?
C47 C48A 1.533(6) . ?
C47 H47A 0.9900 . ?
C47 H47B 0.9900 . ?
C48A C49A 1.486(8) . ?
C48A H48A 0.9900 . ?
C48A H48B 0.9900 . ?
C49A H49A 0.9800 . ?
C49A H49B 0.9800 . ?
C49A H49C 0.9800 . ?
C49B H49D 0.9800 . ?
C49B H49E 0.9800 . ?
C49B H49F 0.9800 . ?
Fe51 C87 1.914(4) . ?
Fe51 C51 2.121(4) . ?
Fe51 C52 2.132(4) . ?
Fe51 C53 2.147(4) . ?
Fe51 C55 2.148(4) . ?
Fe51 C54 2.161(4) . ?
Fe51 P51 2.1915(13) . ?
Fe51 P52 2.2155(11) . ?
P51 C63 1.843(4) . ?
P51 C61 1.852(4) . ?
P51 C69 1.853(4) . ?
P52 C81 1.861(4) . ?
P52 C75 1.868(4) . ?
P52 C62 1.883(4) . ?
C51 C55 1.432(5) . ?
C51 C52 1.450(5) . ?
C51 C56 1.526(5) . ?
C52 C53 1.436(5) . ?
C52 C57 1.516(5) . ?
C53 C54 1.449(5) . ?
C53 C58 1.503(5) . ?
C54 C55 1.428(5) . ?
C54 C59 1.518(5) . ?
C55 C60 1.513(5) . ?
C56 H56A 0.9800 . ?
C56 H56B 0.9800 . ?
C56 H56C 0.9800 . ?
C57 H57A 0.9800 . ?
C57 H57B 0.9800 . ?
C57 H57C 0.9800 . ?
C58 H58A 0.9800 . ?
C58 H58B 0.9800 . ?
C58 H58C 0.9800 . ?
C59 H59A 0.9800 . ?
C59 H59B 0.9800 . ?
C59 H59C 0.9800 . ?
C60 H60A 0.9800 . ?
C60 H60B 0.9800 . ?
C60 H60C 0.9800 . ?
C61 C62 1.549(5) . ?
C61 H61A 0.9900 . ?
C61 H61B 0.9900 . ?
C62 H62A 0.9900 . ?
C62 H62B 0.9900 . ?
C63 C68 1.401(5) . ?
C63 C64 1.407(5) . ?
C64 C65 1.398(5) . ?
C64 H64 0.9500 . ?
C65 C66 1.393(6) . ?
C65 H65 0.9500 . ?
C66 C67 1.401(6) . ?
C66 H66 0.9500 . ?
C67 C68 1.403(5) . ?
C67 H67 0.9500 . ?
C68 H68 0.9500 . ?
C69 C74 1.399(5) . ?
C69 C70 1.405(5) . ?
C70 C71 1.400(6) . ?
C70 H70 0.9500 . ?
C71 C72 1.396(6) . ?
C71 H71 0.9500 . ?
C72 C73 1.382(6) . ?
C72 H72 0.9500 . ?
C73 C74 1.394(5) . ?
C73 H73 0.9500 . ?
C74 H74 0.9500 . ?
C75 C80 1.401(5) . ?
C75 C76 1.413(5) . ?
C76 C77 1.399(5) . ?
C76 H76 0.9500 . ?
C77 C78 1.385(5) . ?
C77 H77 0.9500 . ?
C78 C79 1.394(5) . ?
C78 H78 0.9500 . ?
C79 C80 1.406(5) . ?
C79 H79 0.9500 . ?
C80 H80 0.9500 . ?
C81 C82 1.408(5) . ?
C81 C86 1.415(5) . ?
C82 C83 1.397(5) . ?
C82 H82 0.9500 . ?
C83 C84 1.400(5) . ?
C83 H83 0.9500 . ?
C84 C85 1.385(5) . ?
C84 H84 0.9500 . ?
C85 C86 1.404(5) . ?
C85 H85 0.9500 . ?
C86 H86 0.9500 . ?
C87 C88 1.235(5) . ?
C88 C89 1.450(5) . ?
C89 C90 1.412(5) . ?
C89 C94 1.418(5) . ?
C90 C91 1.400(5) . ?
C90 H90 0.9500 . ?
C91 C92 1.398(5) . ?
C91 H91 0.9500 . ?
C92 C93 1.418(5) . ?
C93 C94 1.393(5) . ?
C94 H94 0.9500 . ?
C95 C96 1.514(5) . ?
C95 H95A 0.9900 . ?
C95 H95B 0.9900 . ?
C96 C97 1.549(5) . ?
C96 H96A 0.9900 . ?
C96 H96B 0.9900 . ?
C97 C98 1.528(6) . ?
C97 H97A 0.9900 . ?
C97 H97B 0.9900 . ?
C98 H98A 0.9800 . ?
C98 H98B 0.9800 . ?
C98 H98C 0.9800 . ?
C101 C106 1.377(7) . ?
C101 C102 1.391(7) . ?
C101 H101 0.9500 . ?
C102 C103 1.360(7) . ?
C102 H102 0.9500 . ?
C103 C104 1.381(8) . ?
C103 H103 0.9500 . ?
C104 C105 1.397(8) . ?
C104 H104 0.9500 . ?
C105 C106 1.388(7) . ?
C105 H105 0.9500 . ?
C106 H106 0.9500 . ?

loop_
_geom_torsion_atom_site_label_1
_geom_torsion_atom_site_label_2
_geom_torsion_atom_site_label_3
_geom_torsion_atom_site_label_4
_geom_torsion
_geom_torsion_site_symmetry_1
_geom_torsion_site_symmetry_2
_geom_torsion_site_symmetry_3
_geom_torsion_site_symmetry_4
_geom_torsion_publ_flag
C37 Fe1 P1 C19 -55.54(19) . . . . ?
C5 Fe1 P1 C19 32.7(2) . . . . ?
C4 Fe1 P1 C19 72.40(19) . . . . ?
C1 Fe1 P1 C19 14.2(3) . . . . ?
C2 Fe1 P1 C19 105.1(4) . . . . ?
C3 Fe1 P1 C19 106.8(2) . . . . ?
P2 Fe1 P1 C19 -145.73(16) . . . . ?
C37 Fe1 P1 C11 61.46(17) . . . . ?
C5 Fe1 P1 C11 149.70(17) . . . . ?
C4 Fe1 P1 C11 -170.61(17) . . . . ?
C1 Fe1 P1 C11 131.2(2) . . . . ?
C2 Fe1 P1 C11 -137.9(4) . . . . ?
C3 Fe1 P1 C11 -136.24(18) . . . . ?
P2 Fe1 P1 C11 -28.73(13) . . . . ?
C37 Fe1 P1 C13 175.58(19) . . . . ?
C5 Fe1 P1 C13 -96.18(19) . . . . ?
C4 Fe1 P1 C13 -56.49(18) . . . . ?
C1 Fe1 P1 C13 -114.7(2) . . . . ?
C2 Fe1 P1 C13 -23.8(4) . . . . ?
C3 Fe1 P1 C13 -22.1(2) . . . . ?
P2 Fe1 P1 C13 85.39(15) . . . . ?
C37 Fe1 P2 C31 167.87(19) . . . . ?
C5 Fe1 P2 C31 75.9(5) . . . . ?
C4 Fe1 P2 C31 -11.2(2) . . . . ?
C1 Fe1 P2 C31 83.9(2) . . . . ?
C2 Fe1 P2 C31 52.1(2) . . . . ?
C3 Fe1 P2 C31 12.1(2) . . . . ?
P1 Fe1 P2 C31 -109.59(16) . . . . ?
C37 Fe1 P2 C25 42.43(19) . . . . ?
C5 Fe1 P2 C25 -49.5(5) . . . . ?
C4 Fe1 P2 C25 -136.6(2) . . . . ?
C1 Fe1 P2 C25 -41.5(2) . . . . ?
C2 Fe1 P2 C25 -73.31(19) . . . . ?
C3 Fe1 P2 C25 -113.28(19) . . . . ?
P1 Fe1 P2 C25 124.98(15) . . . . ?
C37 Fe1 P2 C12 -74.46(18) . . . . ?
C5 Fe1 P2 C12 -166.4(4) . . . . ?
C4 Fe1 P2 C12 106.5(2) . . . . ?
C1 Fe1 P2 C12 -158.38(19) . . . . ?
C2 Fe1 P2 C12 169.80(18) . . . . ?
C3 Fe1 P2 C12 129.82(18) . . . . ?
P1 Fe1 P2 C12 8.09(14) . . . . ?
C37 Fe1 C1 C2 -142.7(3) . . . . ?
C5 Fe1 C1 C2 120.1(3) . . . . ?
C4 Fe1 C1 C2 81.1(3) . . . . ?
C3 Fe1 C1 C2 37.6(2) . . . . ?
P1 Fe1 C1 C2 148.3(2) . . . . ?
P2 Fe1 C1 C2 -56.5(3) . . . . ?
C37 Fe1 C1 C5 97.1(3) . . . . ?
C4 Fe1 C1 C5 -39.0(2) . . . . ?
C2 Fe1 C1 C5 -120.1(3) . . . . ?
C3 Fe1 C1 C5 -82.5(3) . . . . ?
P1 Fe1 C1 C5 28.2(3) . . . . ?
P2 Fe1 C1 C5 -176.62(19) . . . . ?
C37 Fe1 C1 C6 -21.4(4) . . . . ?
C5 Fe1 C1 C6 -118.5(5) . . . . ?
C4 Fe1 C1 C6 -157.5(5) . . . . ?
C2 Fe1 C1 C6 121.4(5) . . . . ?
C3 Fe1 C1 C6 159.0(4) . . . . ?
P1 Fe1 C1 C6 -90.3(4) . . . . ?
P2 Fe1 C1 C6 64.9(4) . . . . ?
C5 C1 C2 C3 -1.8(4) . . . . ?
C6 C1 C2 C3 172.0(4) . . . . ?
Fe1 C1 C2 C3 -60.5(3) . . . . ?
C5 C1 C2 C7 -171.2(4) . . . . ?
C6 C1 C2 C7 2.7(6) . . . . ?
Fe1 C1 C2 C7 130.2(4) . . . . ?
C5 C1 C2 Fe1 58.6(3) . . . . ?
C6 C1 C2 Fe1 -127.6(4) . . . . ?
C37 Fe1 C2 C1 41.9(3) . . . . ?
C5 Fe1 C2 C1 -36.9(2) . . . . ?
C4 Fe1 C2 C1 -80.9(2) . . . . ?
C3 Fe1 C2 C1 -119.0(3) . . . . ?
P1 Fe1 C2 C1 -116.7(4) . . . . ?
P2 Fe1 C2 C1 136.3(2) . . . . ?
C37 Fe1 C2 C3 160.9(2) . . . . ?
C5 Fe1 C2 C3 82.1(2) . . . . ?
C4 Fe1 C2 C3 38.1(2) . . . . ?
C1 Fe1 C2 C3 119.0(3) . . . . ?
P1 Fe1 C2 C3 2.2(5) . . . . ?
P2 Fe1 C2 C3 -104.8(2) . . . . ?
C37 Fe1 C2 C7 -79.3(4) . . . . ?
C5 Fe1 C2 C7 -158.1(5) . . . . ?
C4 Fe1 C2 C7 157.9(5) . . . . ?
C1 Fe1 C2 C7 -121.2(5) . . . . ?
C3 Fe1 C2 C7 119.8(5) . . . . ?
P1 Fe1 C2 C7 122.1(4) . . . . ?
P2 Fe1 C2 C7 15.1(4) . . . . ?
C1 C2 C3 C4 0.5(4) . . . . ?
C7 C2 C3 C4 170.0(4) . . . . ?
Fe1 C2 C3 C4 -59.9(3) . . . . ?
C1 C2 C3 C8 -168.6(4) . . . . ?
C7 C2 C3 C8 0.9(6) . . . . ?
Fe1 C2 C3 C8 131.0(4) . . . . ?
C1 C2 C3 Fe1 60.4(3) . . . . ?
C7 C2 C3 Fe1 -130.1(4) . . . . ?
C37 Fe1 C3 C4 80.3(4) . . . . ?
C5 Fe1 C3 C4 37.8(2) . . . . ?
C1 Fe1 C3 C4 81.0(2) . . . . ?
C2 Fe1 C3 C4 117.8(3) . . . . ?
P1 Fe1 C3 C4 -61.4(2) . . . . ?
P2 Fe1 C3 C4 -157.37(19) . . . . ?
C37 Fe1 C3 C2 -37.4(4) . . . . ?
C5 Fe1 C3 C2 -79.9(2) . . . . ?
C4 Fe1 C3 C2 -117.8(3) . . . . ?
C1 Fe1 C3 C2 -36.7(2) . . . . ?
P1 Fe1 C3 C2 -179.14(19) . . . . ?
P2 Fe1 C3 C2 84.9(2) . . . . ?
C37 Fe1 C3 C8 -157.9(4) . . . . ?
C5 Fe1 C3 C8 159.6(5) . . . . ?
C4 Fe1 C3 C8 121.7(5) . . . . ?
C1 Fe1 C3 C8 -157.2(5) . . . . ?
C2 Fe1 C3 C8 -120.5(5) . . . . ?
P1 Fe1 C3 C8 60.4(5) . . . . ?
P2 Fe1 C3 C8 -35.6(4) . . . . ?
C2 C3 C4 C5 1.0(4) . . . . ?
C8 C3 C4 C5 169.9(4) . . . . ?
Fe1 C3 C4 C5 -59.4(3) . . . . ?
C2 C3 C4 C9 -170.0(4) . . . . ?
C8 C3 C4 C9 -1.1(6) . . . . ?
Fe1 C3 C4 C9 129.7(4) . . . . ?
C2 C3 C4 Fe1 60.3(3) . . . . ?
C8 C3 C4 Fe1 -130.8(4) . . . . ?
C37 Fe1 C4 C5 -23.5(3) . . . . ?
C1 Fe1 C4 C5 38.4(2) . . . . ?
C2 Fe1 C4 C5 80.8(3) . . . . ?
C3 Fe1 C4 C5 118.8(3) . . . . ?
P1 Fe1 C4 C5 -110.4(2) . . . . ?
P2 Fe1 C4 C5 155.4(2) . . . . ?
C37 Fe1 C4 C3 -142.2(2) . . . . ?
C5 Fe1 C4 C3 -118.8(3) . . . . ?
C1 Fe1 C4 C3 -80.4(2) . . . . ?
C2 Fe1 C4 C3 -38.0(2) . . . . ?
P1 Fe1 C4 C3 130.8(2) . . . . ?
P2 Fe1 C4 C3 36.6(3) . . . . ?
C37 Fe1 C4 C9 97.1(4) . . . . ?
C5 Fe1 C4 C9 120.6(5) . . . . ?
C1 Fe1 C4 C9 159.0(4) . . . . ?
C2 Fe1 C4 C9 -158.7(4) . . . . ?
C3 Fe1 C4 C9 -120.7(5) . . . . ?
P1 Fe1 C4 C9 10.2(4) . . . . ?
P2 Fe1 C4 C9 -84.1(4) . . . . ?
C2 C1 C5 C4 2.4(4) . . . . ?
C6 C1 C5 C4 -171.5(4) . . . . ?
Fe1 C1 C5 C4 62.3(3) . . . . ?
C2 C1 C5 C10 179.8(4) . . . . ?
C6 C1 C5 C10 5.9(6) . . . . ?
Fe1 C1 C5 C10 -120.3(4) . . . . ?
C2 C1 C5 Fe1 -59.9(3) . . . . ?
C6 C1 C5 Fe1 126.2(4) . . . . ?
C3 C4 C5 C1 -2.1(4) . . . . ?
C9 C4 C5 C1 168.7(4) . . . . ?
Fe1 C4 C5 C1 -62.8(3) . . . . ?
C3 C4 C5 C10 -179.4(4) . . . . ?
C9 C4 C5 C10 -8.6(6) . . . . ?
Fe1 C4 C5 C10 119.9(4) . . . . ?
C3 C4 C5 Fe1 60.7(3) . . . . ?
C9 C4 C5 Fe1 -128.5(4) . . . . ?
C37 Fe1 C5 C1 -81.5(3) . . . . ?
C4 Fe1 C5 C1 116.7(3) . . . . ?
C2 Fe1 C5 C1 36.1(2) . . . . ?
C3 Fe1 C5 C1 79.4(3) . . . . ?
P1 Fe1 C5 C1 -163.8(2) . . . . ?
P2 Fe1 C5 C1 10.3(6) . . . . ?
C37 Fe1 C5 C4 161.8(3) . . . . ?
C1 Fe1 C5 C4 -116.7(3) . . . . ?
C2 Fe1 C5 C4 -80.6(3) . . . . ?
C3 Fe1 C5 C4 -37.4(2) . . . . ?
P1 Fe1 C5 C4 79.4(2) . . . . ?
P2 Fe1 C5 C4 -106.4(4) . . . . ?
C37 Fe1 C5 C10 39.4(4) . . . . ?
C4 Fe1 C5 C10 -122.4(4) . . . . ?
C1 Fe1 C5 C10 120.9(4) . . . . ?
C2 Fe1 C5 C10 157.0(4) . . . . ?
C3 Fe1 C5 C10 -159.7(4) . . . . ?
P1 Fe1 C5 C10 -42.9(4) . . . . ?
P2 Fe1 C5 C10 131.2(4) . . . . ?
C19 P1 C11 C12 174.2(3) . . . . ?
C13 P1 C11 C12 -81.8(3) . . . . ?
Fe1 P1 C11 C12 47.7(3) . . . . ?
P1 C11 C12 P2 -40.9(3) . . . . ?
C31 P2 C12 C11 146.5(3) . . . . ?
C25 P2 C12 C11 -108.5(3) . . . . ?
Fe1 P2 C12 C11 18.8(3) . . . . ?
C19 P1 C13 C18 -141.1(3) . . . . ?
C11 P1 C13 C18 112.7(3) . . . . ?
Fe1 P1 C13 C18 -5.1(4) . . . . ?
C19 P1 C13 C14 44.5(3) . . . . ?
C11 P1 C13 C14 -61.7(3) . . . . ?
Fe1 P1 C13 C14 -179.5(3) . . . . ?
C18 C13 C14 C15 0.0(6) . . . . ?
P1 C13 C14 C15 174.6(3) . . . . ?
C13 C14 C15 C16 0.3(6) . . . . ?
C14 C15 C16 C17 -0.7(6) . . . . ?
C15 C16 C17 C18 0.6(6) . . . . ?
C14 C13 C18 C17 -0.1(6) . . . . ?
P1 C13 C18 C17 -174.6(3) . . . . ?
C16 C17 C18 C13 -0.2(6) . . . . ?
C11 P1 C19 C20 148.4(3) . . . . ?
C13 P1 C19 C20 45.7(4) . . . . ?
Fe1 P1 C19 C20 -92.9(3) . . . . ?
C11 P1 C19 C24 -37.4(4) . . . . ?
C13 P1 C19 C24 -140.1(3) . . . . ?
Fe1 P1 C19 C24 81.3(3) . . . . ?
C24 C19 C20 C21 -0.3(6) . . . . ?
P1 C19 C20 C21 174.2(3) . . . . ?
C19 C20 C21 C22 -0.8(7) . . . . ?
C20 C21 C22 C23 1.3(7) . . . . ?
C21 C22 C23 C24 -0.7(7) . . . . ?
C22 C23 C24 C19 -0.4(7) . . . . ?
C20 C19 C24 C23 0.9(6) . . . . ?
P1 C19 C24 C23 -173.5(3) . . . . ?
C31 P2 C25 C26 -126.2(3) . . . . ?
C12 P2 C25 C26 128.6(3) . . . . ?
Fe1 P2 C25 C26 7.3(4) . . . . ?
C31 P2 C25 C30 56.5(4) . . . . ?
C12 P2 C25 C30 -48.8(4) . . . . ?
Fe1 P2 C25 C30 -170.1(3) . . . . ?
C30 C25 C26 C27 3.1(6) . . . . ?
P2 C25 C26 C27 -174.3(3) . . . . ?
C25 C26 C27 C28 -1.7(7) . . . . ?
C26 C27 C28 C29 -0.2(7) . . . . ?
C27 C28 C29 C30 0.6(7) . . . . ?
C28 C29 C30 C25 0.9(7) . . . . ?
C26 C25 C30 C29 -2.7(6) . . . . ?
P2 C25 C30 C29 174.7(3) . . . . ?
C25 P2 C31 C36 36.7(3) . . . . ?
C12 P2 C31 C36 141.5(3) . . . . ?
Fe1 P2 C31 C36 -96.7(3) . . . . ?
C25 P2 C31 C32 -151.2(3) . . . . ?
C12 P2 C31 C32 -46.4(3) . . . . ?
Fe1 P2 C31 C32 75.4(3) . . . . ?
C36 C31 C32 C33 1.0(6) . . . . ?
P2 C31 C32 C33 -171.4(3) . . . . ?
C31 C32 C33 C34 1.4(6) . . . . ?
C32 C33 C34 C35 -2.5(6) . . . . ?
C33 C34 C35 C36 1.2(6) . . . . ?
C32 C31 C36 C35 -2.4(6) . . . . ?
P2 C31 C36 C35 170.0(3) . . . . ?
C34 C35 C36 C31 1.3(6) . . . . ?
C5 Fe1 C37 C38 9(3) . . . . ?
C4 Fe1 C37 C38 24(3) . . . . ?
C1 Fe1 C37 C38 -30(3) . . . . ?
C2 Fe1 C37 C38 -55(3) . . . . ?
C3 Fe1 C37 C38 -30(3) . . . . ?
P1 Fe1 C37 C38 118(3) . . . . ?
P2 Fe1 C37 C38 -156(3) . . . . ?
Fe1 C37 C38 C39 119(13) . . . . ?
C37 C38 C39 C40 -159(14) . . . . ?
C37 C38 C39 C44 21(14) . . . . ?
C44 C39 C40 C41 -1.1(6) . . . . ?
C38 C39 C40 C41 179.1(4) . . . . ?
C39 C40 C41 C42 1.1(6) . . . . ?
C40 C41 C42 C43 0.3(6) . . . . ?
C40 C41 C42 C92 -179.6(4) . . . . ?
C41 C42 C43 C44 -1.9(6) . . . . ?
C92 C42 C43 C44 178.1(3) . . . . ?
C41 C42 C43 C45 173.6(3) . . . . ?
C92 C42 C43 C45 -6.5(4) . . . . ?
C42 C43 C44 C39 1.9(6) . . . . ?
C45 C43 C44 C39 -172.7(4) . . . . ?
C40 C39 C44 C43 -0.5(6) . . . . ?
C38 C39 C44 C43 179.4(4) . . . . ?
C44 C43 C45 C93 -177.1(4) . . . . ?
C42 C43 C45 C93 7.8(4) . . . . ?
C44 C43 C45 C46 -52.8(5) . . . . ?
C42 C43 C45 C46 132.1(4) . . . . ?
C44 C43 C45 C95 67.7(5) . . . . ?
C42 C43 C45 C95 -107.4(4) . . . . ?
C93 C45 C46 C47 54.7(5) . . . . ?
C43 C45 C46 C47 -61.4(5) . . . . ?
C95 C45 C46 C47 178.1(4) . . . . ?
C45 C46 C47 C48A 177.1(4) . . . . ?
C46 C47 C48A C49A -170.0(6) . . . . ?
C87 Fe51 P51 C63 63.20(18) . . . . ?
C51 Fe51 P51 C63 -29.24(18) . . . . ?
C52 Fe51 P51 C63 -12.8(3) . . . . ?
C53 Fe51 P51 C63 -102.1(3) . . . . ?
C55 Fe51 P51 C63 -67.46(18) . . . . ?
C54 Fe51 P51 C63 -101.19(19) . . . . ?
P52 Fe51 P51 C63 150.81(15) . . . . ?
C87 Fe51 P51 C61 -56.84(17) . . . . ?
C51 Fe51 P51 C61 -149.28(17) . . . . ?
C52 Fe51 P51 C61 -132.9(2) . . . . ?
C53 Fe51 P51 C61 137.9(3) . . . . ?
C55 Fe51 P51 C61 172.49(17) . . . . ?
C54 Fe51 P51 C61 138.77(18) . . . . ?
P52 Fe51 P51 C61 30.76(13) . . . . ?
C87 Fe51 P51 C69 -171.09(17) . . . . ?
C51 Fe51 P51 C69 96.47(18) . . . . ?
C52 Fe51 P51 C69 112.9(2) . . . . ?
C53 Fe51 P51 C69 23.6(3) . . . . ?
C55 Fe51 P51 C69 58.25(18) . . . . ?
C54 Fe51 P51 C69 24.52(19) . . . . ?
P52 Fe51 P51 C69 -83.48(14) . . . . ?
C87 Fe51 P52 C81 -41.93(18) . . . . ?
C51 Fe51 P52 C81 54.8(5) . . . . ?
C52 Fe51 P52 C81 43.5(2) . . . . ?
C53 Fe51 P52 C81 76.33(18) . . . . ?
C55 Fe51 P52 C81 139.9(2) . . . . ?
C54 Fe51 P52 C81 116.24(18) . . . . ?
P51 Fe51 P52 C81 -125.42(15) . . . . ?
C87 Fe51 P52 C75 -166.26(19) . . . . ?
C51 Fe51 P52 C75 -69.6(5) . . . . ?
C52 Fe51 P52 C75 -80.8(2) . . . . ?
C53 Fe51 P52 C75 -48.00(19) . . . . ?
C55 Fe51 P52 C75 15.6(2) . . . . ?
C54 Fe51 P52 C75 -8.1(2) . . . . ?
P51 Fe51 P52 C75 110.25(16) . . . . ?
C87 Fe51 P52 C62 74.64(18) . . . . ?
C51 Fe51 P52 C62 171.3(5) . . . . ?
C52 Fe51 P52 C62 160.08(18) . . . . ?
C53 Fe51 P52 C62 -167.09(17) . . . . ?
C55 Fe51 P52 C62 -103.5(2) . . . . ?
C54 Fe51 P52 C62 -127.18(17) . . . . ?
P51 Fe51 P52 C62 -8.85(14) . . . . ?
C87 Fe51 C51 C55 -161.1(2) . . . . ?
C52 Fe51 C51 C55 117.4(3) . . . . ?
C53 Fe51 C51 C55 79.9(3) . . . . ?
C54 Fe51 C51 C55 36.7(2) . . . . ?
P51 Fe51 C51 C55 -76.6(2) . . . . ?
P52 Fe51 C51 C55 103.2(5) . . . . ?
C87 Fe51 C51 C52 81.5(2) . . . . ?
C53 Fe51 C51 C52 -37.5(2) . . . . ?
C55 Fe51 C51 C52 -117.4(3) . . . . ?
C54 Fe51 C51 C52 -80.7(2) . . . . ?
P51 Fe51 C51 C52 165.96(19) . . . . ?
P52 Fe51 C51 C52 -14.2(6) . . . . ?
C87 Fe51 C51 C56 -38.0(4) . . . . ?
C52 Fe51 C51 C56 -119.5(4) . . . . ?
C53 Fe51 C51 C56 -157.0(4) . . . . ?
C55 Fe51 C51 C56 123.1(4) . . . . ?
C54 Fe51 C51 C56 159.8(4) . . . . ?
P51 Fe51 C51 C56 46.4(3) . . . . ?
P52 Fe51 C51 C56 -133.8(4) . . . . ?
C55 C51 C52 C53 -1.1(4) . . . . ?
C56 C51 C52 C53 -178.2(3) . . . . ?
Fe51 C51 C52 C53 61.0(3) . . . . ?
C55 C51 C52 C57 173.4(3) . . . . ?
C56 C51 C52 C57 -3.8(6) . . . . ?
Fe51 C51 C52 C57 -124.6(4) . . . . ?
C55 C51 C52 Fe51 -62.1(3) . . . . ?
C56 C51 C52 Fe51 120.8(4) . . . . ?
C87 Fe51 C52 C53 142.4(2) . . . . ?
C51 Fe51 C52 C53 -118.2(3) . . . . ?
C55 Fe51 C52 C53 -80.3(2) . . . . ?
C54 Fe51 C52 C53 -37.7(2) . . . . ?
P51 Fe51 C52 C53 -142.9(2) . . . . ?
P52 Fe51 C52 C53 57.5(3) . . . . ?
C87 Fe51 C52 C51 -99.3(2) . . . . ?
C53 Fe51 C52 C51 118.2(3) . . . . ?
C55 Fe51 C52 C51 37.9(2) . . . . ?
C54 Fe51 C52 C51 80.5(2) . . . . ?
P51 Fe51 C52 C51 -24.7(3) . . . . ?
P52 Fe51 C52 C51 175.68(18) . . . . ?
C87 Fe51 C52 C57 20.8(4) . . . . ?
C51 Fe51 C52 C57 120.2(5) . . . . ?
C53 Fe51 C52 C57 -121.6(5) . . . . ?
C55 Fe51 C52 C57 158.1(4) . . . . ?
C54 Fe51 C52 C57 -159.3(4) . . . . ?
P51 Fe51 C52 C57 95.5(4) . . . . ?
P52 Fe51 C52 C57 -64.2(4) . . . . ?
C51 C52 C53 C54 0.8(4) . . . . ?
C57 C52 C53 C54 -173.6(3) . . . . ?
Fe51 C52 C53 C54 61.0(3) . . . . ?
C51 C52 C53 C58 170.6(3) . . . . ?
C57 C52 C53 C58 -3.8(6) . . . . ?
Fe51 C52 C53 C58 -129.2(4) . . . . ?
C51 C52 C53 Fe51 -60.2(3) . . . . ?
C57 C52 C53 Fe51 125.4(4) . . . . ?
C87 Fe51 C53 C52 -43.8(3) . . . . ?
C51 Fe51 C53 C52 38.1(2) . . . . ?
C55 Fe51 C53 C52 81.2(2) . . . . ?
C54 Fe51 C53 C52 118.3(3) . . . . ?
P51 Fe51 C53 C52 119.6(3) . . . . ?
P52 Fe51 C53 C52 -136.2(2) . . . . ?
C87 Fe51 C53 C54 -162.1(2) . . . . ?
C51 Fe51 C53 C54 -80.2(2) . . . . ?
C52 Fe51 C53 C54 -118.3(3) . . . . ?
C55 Fe51 C53 C54 -37.1(2) . . . . ?
P51 Fe51 C53 C54 1.3(4) . . . . ?
P52 Fe51 C53 C54 105.5(2) . . . . ?
C87 Fe51 C53 C58 77.3(4) . . . . ?
C51 Fe51 C53 C58 159.2(4) . . . . ?
C52 Fe51 C53 C58 121.0(5) . . . . ?
C55 Fe51 C53 C58 -157.7(4) . . . . ?
C54 Fe51 C53 C58 -120.6(5) . . . . ?
P51 Fe51 C53 C58 -119.4(4) . . . . ?
P52 Fe51 C53 C58 -15.1(4) . . . . ?
C52 C53 C54 C55 -0.2(4) . . . . ?
C58 C53 C54 C55 -170.1(3) . . . . ?
Fe51 C53 C54 C55 60.1(3) . . . . ?
C52 C53 C54 C59 170.4(3) . . . . ?
C58 C53 C54 C59 0.5(6) . . . . ?
Fe51 C53 C54 C59 -129.3(4) . . . . ?
C52 C53 C54 Fe51 -60.3(3) . . . . ?
C58 C53 C54 Fe51 129.7(4) . . . . ?
C87 Fe51 C54 C55 -80.8(4) . . . . ?
C51 Fe51 C54 C55 -37.1(2) . . . . ?
C52 Fe51 C54 C55 -81.1(2) . . . . ?
C53 Fe51 C54 C55 -118.6(3) . . . . ?
P51 Fe51 C54 C55 61.9(2) . . . . ?
P52 Fe51 C54 C55 156.6(2) . . . . ?
C87 Fe51 C54 C53 37.9(4) . . . . ?
C51 Fe51 C54 C53 81.5(2) . . . . ?
C52 Fe51 C54 C53 37.6(2) . . . . ?
C55 Fe51 C54 C53 118.6(3) . . . . ?
P51 Fe51 C54 C53 -179.45(18) . . . . ?
P52 Fe51 C54 C53 -84.7(2) . . . . ?
C87 Fe51 C54 C59 157.1(4) . . . . ?
C51 Fe51 C54 C59 -159.3(5) . . . . ?
C52 Fe51 C54 C59 156.8(5) . . . . ?
C53 Fe51 C54 C59 119.2(5) . . . . ?
C55 Fe51 C54 C59 -122.1(5) . . . . ?
P51 Fe51 C54 C59 -60.2(4) . . . . ?
P52 Fe51 C54 C59 34.5(4) . . . . ?
C53 C54 C55 C51 -0.5(4) . . . . ?
C59 C54 C55 C51 -170.9(4) . . . . ?
Fe51 C54 C55 C51 59.4(3) . . . . ?
C53 C54 C55 C60 169.3(3) . . . . ?
C59 C54 C55 C60 -1.1(6) . . . . ?
Fe51 C54 C55 C60 -130.8(4) . . . . ?
C53 C54 C55 Fe51 -59.9(3) . . . . ?
C59 C54 C55 Fe51 129.7(4) . . . . ?
C52 C51 C55 C54 1.0(4) . . . . ?
C56 C51 C55 C54 178.0(4) . . . . ?
Fe51 C51 C55 C54 -60.5(3) . . . . ?
C52 C51 C55 C60 -168.7(3) . . . . ?
C56 C51 C55 C60 8.3(6) . . . . ?
Fe51 C51 C55 C60 129.8(4) . . . . ?
C52 C51 C55 Fe51 61.5(2) . . . . ?
C56 C51 C55 Fe51 -121.5(4) . . . . ?
C87 Fe51 C55 C54 144.8(2) . . . . ?
C51 Fe51 C55 C54 119.4(3) . . . . ?
C52 Fe51 C55 C54 80.8(2) . . . . ?
C53 Fe51 C55 C54 37.6(2) . . . . ?
P51 Fe51 C55 C54 -128.6(2) . . . . ?
P52 Fe51 C55 C54 -37.6(3) . . . . ?
C87 Fe51 C55 C51 25.4(3) . . . . ?
C52 Fe51 C55 C51 -38.6(2) . . . . ?
C53 Fe51 C55 C51 -81.8(3) . . . . ?
C54 Fe51 C55 C51 -119.4(3) . . . . ?
P51 Fe51 C55 C51 112.0(2) . . . . ?
P52 Fe51 C55 C51 -157.1(2) . . . . ?
C87 Fe51 C55 C60 -94.5(4) . . . . ?
C51 Fe51 C55 C60 -119.9(5) . . . . ?
C52 Fe51 C55 C60 -158.5(4) . . . . ?
C53 Fe51 C55 C60 158.3(4) . . . . ?
C54 Fe51 C55 C60 120.7(5) . . . . ?
P51 Fe51 C55 C60 -7.9(4) . . . . ?
P52 Fe51 C55 C60 83.0(4) . . . . ?
C63 P51 C61 C62 -176.8(3) . . . . ?
C69 P51 C61 C62 78.1(3) . . . . ?
Fe51 P51 C61 C62 -50.3(3) . . . . ?
P51 C61 C62 P52 42.7(3) . . . . ?
C81 P52 C62 C61 108.2(3) . . . . ?
C75 P52 C62 C61 -149.5(3) . . . . ?
Fe51 P52 C62 C61 -19.7(3) . . . . ?
C61 P51 C63 C68 45.0(4) . . . . ?
C69 P51 C63 C68 149.1(3) . . . . ?
Fe51 P51 C63 C68 -75.4(3) . . . . ?
C61 P51 C63 C64 -144.0(3) . . . . ?
C69 P51 C63 C64 -39.8(4) . . . . ?
Fe51 P51 C63 C64 95.6(3) . . . . ?
C68 C63 C64 C65 3.4(6) . . . . ?
P51 C63 C64 C65 -168.0(3) . . . . ?
C63 C64 C65 C66 -1.1(6) . . . . ?
C64 C65 C66 C67 -2.5(6) . . . . ?
C65 C66 C67 C68 3.7(6) . . . . ?
C66 C67 C68 C63 -1.3(6) . . . . ?
C64 C63 C68 C67 -2.2(6) . . . . ?
P51 C63 C68 C67 169.1(3) . . . . ?
C63 P51 C69 C74 143.0(3) . . . . ?
C61 P51 C69 C74 -107.5(3) . . . . ?
Fe51 P51 C69 C74 10.5(3) . . . . ?
C63 P51 C69 C70 -40.4(3) . . . . ?
C61 P51 C69 C70 69.1(3) . . . . ?
Fe51 P51 C69 C70 -173.0(3) . . . . ?
C74 C69 C70 C71 -1.5(5) . . . . ?
P51 C69 C70 C71 -178.1(3) . . . . ?
C69 C70 C71 C72 1.2(6) . . . . ?
C70 C71 C72 C73 0.6(6) . . . . ?
C71 C72 C73 C74 -2.0(6) . . . . ?
C72 C73 C74 C69 1.7(6) . . . . ?
C70 C69 C74 C73 0.1(5) . . . . ?
P51 C69 C74 C73 176.8(3) . . . . ?
C81 P52 C75 C80 -40.9(3) . . . . ?
C62 P52 C75 C80 -145.0(3) . . . . ?
Fe51 P52 C75 C80 92.7(3) . . . . ?
C81 P52 C75 C76 144.0(3) . . . . ?
C62 P52 C75 C76 39.9(3) . . . . ?
Fe51 P52 C75 C76 -82.4(3) . . . . ?
C80 C75 C76 C77 -1.2(5) . . . . ?
P52 C75 C76 C77 174.0(3) . . . . ?
C75 C76 C77 C78 -0.1(6) . . . . ?
C76 C77 C78 C79 0.7(6) . . . . ?
C77 C78 C79 C80 0.0(6) . . . . ?
C76 C75 C80 C79 1.9(5) . . . . ?
P52 C75 C80 C79 -173.5(3) . . . . ?
C78 C79 C80 C75 -1.3(6) . . . . ?
C75 P52 C81 C82 124.1(3) . . . . ?
C62 P52 C81 C82 -130.7(3) . . . . ?
Fe51 P52 C81 C82 -10.1(4) . . . . ?
C75 P52 C81 C86 -58.6(3) . . . . ?
C62 P52 C81 C86 46.6(3) . . . . ?
Fe51 P52 C81 C86 167.3(3) . . . . ?
C86 C81 C82 C83 -1.5(6) . . . . ?
P52 C81 C82 C83 175.9(3) . . . . ?
C81 C82 C83 C84 1.4(6) . . . . ?
C82 C83 C84 C85 -0.4(6) . . . . ?
C83 C84 C85 C86 -0.4(6) . . . . ?
C84 C85 C86 C81 0.2(6) . . . . ?
C82 C81 C86 C85 0.8(6) . . . . ?
P52 C81 C86 C85 -176.7(3) . . . . ?
C51 Fe51 C87 C88 -66(100) . . . . ?
C52 Fe51 C87 C88 -26(100) . . . . ?
C53 Fe51 C87 C88 0(100) . . . . ?
C55 Fe51 C87 C88 -82(100) . . . . ?
C54 Fe51 C87 C88 -27(100) . . . . ?
P51 Fe51 C87 C88 -174(100) . . . . ?
P52 Fe51 C87 C88 100(100) . . . . ?
Fe51 C87 C88 C89 -168(100) . . . . ?
C87 C88 C89 C90 91(4) . . . . ?
C87 C88 C89 C94 -87(4) . . . . ?
C94 C89 C90 C91 1.0(6) . . . . ?
C88 C89 C90 C91 -176.5(4) . . . . ?
C89 C90 C91 C92 1.1(6) . . . . ?
C90 C91 C92 C93 -1.8(6) . . . . ?
C90 C91 C92 C42 177.2(4) . . . . ?
C41 C42 C92 C91 2.9(7) . . . . ?
C43 C42 C92 C91 -177.0(4) . . . . ?
C41 C42 C92 C93 -178.0(4) . . . . ?
C43 C42 C92 C93 2.1(4) . . . . ?
C91 C92 C93 C94 0.5(6) . . . . ?
C42 C92 C93 C94 -178.7(3) . . . . ?
C91 C92 C93 C45 -177.7(3) . . . . ?
C42 C92 C93 C45 3.1(4) . . . . ?
C46 C45 C93 C94 52.0(5) . . . . ?
C43 C45 C93 C94 175.5(4) . . . . ?
C95 C45 C93 C94 -70.5(5) . . . . ?
C46 C45 C93 C92 -130.0(3) . . . . ?
C43 C45 C93 C92 -6.5(4) . . . . ?
C95 C45 C93 C92 107.5(4) . . . . ?
C92 C93 C94 C89 1.6(6) . . . . ?
C45 C93 C94 C89 179.4(4) . . . . ?
C90 C89 C94 C93 -2.4(6) . . . . ?
C88 C89 C94 C93 175.2(4) . . . . ?
C93 C45 C95 C96 -57.8(4) . . . . ?
C46 C45 C95 C96 175.6(3) . . . . ?
C43 C45 C95 C96 51.3(4) . . . . ?
C45 C95 C96 C97 176.9(3) . . . . ?
C95 C96 C97 C98 -68.1(5) . . . . ?
C106 C101 C102 C103 0.2(7) . . . . ?
C101 C102 C103 C104 -1.8(8) . . . . ?
C102 C103 C104 C105 2.6(9) . . . . ?
C103 C104 C105 C106 -1.8(8) . . . . ?
C102 C101 C106 C105 0.5(7) . . . . ?
C104 C105 C106 C101 0.3(7) . . . . ?
